data_4303413
loop_
_publ_author_name
'E. Carolina Sa\~nudo'
'Thomas B. Faust'
'Christopher A. Muryn'
'Robin G. Pritchard'
'Grigore A. Timco'
'Richard E. P. Winpenny'

_publ_section_title
;
Proton NMR Study of Cr-Co Heterometallic Wheel Complexes
;
_journal_name_full 'Inorganic Chemistry'
_journal_page_first 9811
_journal_page_last 9818
_journal_paper_doi 10.1021/ic901418z
_journal_volume 48
_journal_year 2009
_chemical_formula_sum 'C85 H156.5 Co Cr7 F8 N O32.25'
_chemical_formula_weight 2283.54
_chemical_name_systematic
; 
 ? 
;
_space_group_IT_number 15
_symmetry_cell_setting monoclinic
_symmetry_space_group_name_Hall '-C 2yc'
_symmetry_space_group_name_H-M 'C 1 2/c 1'
_atom_sites_solution_hydrogens geom
_atom_sites_solution_primary direct
_atom_sites_solution_secondary difmap
_audit_creation_method SHELXL-97
_cell_angle_alpha 90.00
_cell_angle_beta 114.405(2)
_cell_angle_gamma 90.00
_cell_formula_units_Z 8
_cell_length_a 45.1745(11)
_cell_length_b 16.3766(4)
_cell_length_c 35.1498(7)
_cell_measurement_reflns_used 38745
_cell_measurement_temperature 100(2)
_cell_measurement_theta_max 30.1669
_cell_measurement_theta_min 2.6638
_cell_volume 23680.5(10)
_computing_cell_refinement
;
CrysAlis RED, Oxford Diffraction Ltd.,
Version 1.171.28cycle4 beta (release 11-11-2005 CrysAlis171 .NET)
(compiled Nov 11 2005,15:50:43)
;
_computing_data_collection
;
CrysAlis CCD, Oxford Diffraction Ltd.,
Version 1.171.28cycle4 beta (release 11-11-2005 CrysAlis171 .NET)
(compiled Nov 11 2005,15:50:43)
;
_computing_data_reduction
;
CrysAlis RED, Oxford Diffraction Ltd.,
Version 1.171.28cycle4 beta (release 11-11-2005 CrysAlis171 .NET)
(compiled Nov 11 2005,15:50:43)
;
_computing_molecular_graphics 'SHELXL-97 (Sheldrick, 1997)'
_computing_publication_material 'SHELXL-97 (Sheldrick, 1997)'
_computing_structure_refinement 'SHELXL-97 (Sheldrick, 1997)'
_computing_structure_solution 'SHELXS-97 (Sheldrick, 1990)'
_diffrn_ambient_temperature 100(2)
_diffrn_detector_area_resol_mean 8.3367
_diffrn_measured_fraction_theta_full 0.999
_diffrn_measured_fraction_theta_max 0.999
_diffrn_measurement_device_type 'Oxford Diffraction XCalibur 2'
_diffrn_measurement_method 'phi and omega'
_diffrn_radiation_monochromator graphite
_diffrn_radiation_source 'Enhance (Mo) X-ray Source'
_diffrn_radiation_type MoK\a
_diffrn_radiation_wavelength 0.71073
_diffrn_reflns_av_R_equivalents 0.0653
_diffrn_reflns_av_sigmaI/netI 0.0794
_diffrn_reflns_limit_h_max 59
_diffrn_reflns_limit_h_min -60
_diffrn_reflns_limit_k_max 21
_diffrn_reflns_limit_k_min -21
_diffrn_reflns_limit_l_max 46
_diffrn_reflns_limit_l_min -46
_diffrn_reflns_number 115634
_diffrn_reflns_theta_full 28.28
_diffrn_reflns_theta_max 28.28
_diffrn_reflns_theta_min 2.67
_exptl_absorpt_coefficient_mu 0.832
_exptl_absorpt_correction_T_max 0.9214
_exptl_absorpt_correction_T_min 0.6811
_exptl_absorpt_correction_type multi-scan
_exptl_absorpt_process_details
;
CrysAlis RED, Oxford Diffraction Ltd.,
Version 1.171.31.5 (release 28-08-2006 CrysAlis171 .NET)
(compiled Aug 28 2006,13:05:05)
Empirical absorption correction using spherical harmonics,
 implemented in SCALE3 ABSPACK scaling algorithm.
;
_exptl_crystal_colour Green
_exptl_crystal_density_diffrn 1.281
_exptl_crystal_density_method 'not measured'
_exptl_crystal_description Needle
_exptl_crystal_F_000 9588
_exptl_crystal_size_max 0.50
_exptl_crystal_size_mid 0.20
_exptl_crystal_size_min 0.10
_refine_diff_density_max 1.516
_refine_diff_density_min -0.783
_refine_diff_density_rms 0.109
_refine_ls_extinction_method none
_refine_ls_goodness_of_fit_ref 1.171
_refine_ls_hydrogen_treatment constr
_refine_ls_matrix_type full
_refine_ls_number_parameters 1265
_refine_ls_number_reflns 29349
_refine_ls_number_restraints 0
_refine_ls_restrained_S_all 1.171
_refine_ls_R_factor_all 0.1327
_refine_ls_R_factor_gt 0.0920
_refine_ls_shift/su_max 0.001
_refine_ls_shift/su_mean 0.000
_refine_ls_structure_factor_coef Fsqd
_refine_ls_weighting_details 'calc w=1/[\s^2^(Fo^2^)+(0.0353P)^2^+225.0936P] where P=(Fo^2^+2Fc^2^)/3'
_refine_ls_weighting_scheme calc
_refine_ls_wR_factor_gt 0.1614
_refine_ls_wR_factor_ref 0.1753
_reflns_number_gt 20883
_reflns_number_total 29349
_reflns_threshold_expression >2sigma(I)
_cod_data_source_file ic901418z_si_001_3.cif
_cod_data_source_block piperidineCr7Co-6
_cod_original_cell_volume 23680.5(9)
_cod_original_formula_sum 'C85 H156.50 Co Cr7 F8 N O32.25'
_cod_database_code 4303413

loop_
_symmetry_equiv_pos_as_xyz
'x, y, z'
'-x, y, -z+1/2'
'x+1/2, y+1/2, z'
'-x+1/2, y+1/2, -z+1/2'
'-x, -y, -z'
'x, -y, z-1/2'
'-x+1/2, -y+1/2, -z'
'x+1/2, -y+1/2, z-1/2'

loop_
_atom_site_label
_atom_site_type_symbol
_atom_site_fract_x
_atom_site_fract_y
_atom_site_fract_z
_atom_site_U_iso_or_equiv
_atom_site_adp_type
_atom_site_occupancy
_atom_site_symmetry_multiplicity
_atom_site_calc_flag
_atom_site_refinement_flags
_atom_site_disorder_assembly
_atom_site_disorder_group
Cr1 Cr 0.137659(19) 0.81116(4) 0.15416(2) 0.01491(16) Uani 1 1 d . . .
Cr2 Cr 0.155836(19) 0.60914(4) 0.15777(2) 0.01591(16) Uani 1 1 d . . .
Cr3 Cr 0.164521(17) 0.47798(4) 0.08781(2) 0.01035(14) Uani 1 1 d . . .
Co4 Co 0.142729(15) 0.47049(4) -0.018258(19) 0.01657(14) Uani 1 1 d . . .
Cr5 Cr 0.101558(17) 0.60280(4) -0.09765(2) 0.01201(15) Uani 1 1 d . . .
Cr6 Cr 0.089889(18) 0.80859(4) -0.10082(2) 0.01349(15) Uani 1 1 d . . .
Cr7 Cr 0.084647(19) 0.94352(4) -0.03088(2) 0.01543(16) Uani 1 1 d . . .
Cr8 Cr 0.109312(19) 0.94777(4) 0.07442(2) 0.01837(17) Uani 1 1 d . . .
F1 F 0.15555(6) 0.71886(15) 0.13775(8) 0.0139(5) Uani 1 1 d . . .
F2 F 0.14483(6) 0.57326(15) 0.10242(8) 0.0169(6) Uani 1 1 d . . .
F3 F 0.16062(6) 0.53324(15) 0.03753(8) 0.0165(5) Uani 1 1 d . . .
F4 F 0.11398(6) 0.56931(15) -0.04176(8) 0.0144(5) Uani 1 1 d . . .
F5 F 0.11336(6) 0.71258(15) -0.07422(8) 0.0145(5) Uani 1 1 d . . .
F6 F 0.08501(6) 0.83432(15) -0.05026(8) 0.0143(5) Uani 1 1 d . . .
F7 F 0.11314(6) 0.90961(15) 0.02489(8) 0.0154(5) Uani 1 1 d . . .
F8 F 0.11394(6) 0.83828(14) 0.09609(8) 0.0131(5) Uani 1 1 d . . .
O1 O 0.10080(9) 0.7488(2) 0.15397(12) 0.0266(8) Uani 1 1 d . . .
O2 O 0.10969(9) 0.6170(2) 0.14727(12) 0.0259(8) Uani 1 1 d . . .
O3 O 0.16266(10) 0.7843(2) 0.21275(10) 0.0295(9) Uani 1 1 d . . .
O4 O 0.16816(9) 0.6493(2) 0.21489(11) 0.0267(8) Uani 1 1 d . . .
O5 O 0.15515(10) 0.5000(2) 0.17902(11) 0.0297(9) Uani 1 1 d . . .
O6 O 0.16909(9) 0.4179(2) 0.13864(11) 0.0261(8) Uani 1 1 d . . .
O7 O 0.20238(8) 0.5999(2) 0.17066(10) 0.0231(8) Uani 1 1 d . . .
O8 O 0.20780(8) 0.5310(2) 0.11877(11) 0.0278(8) Uani 1 1 d . . .
O9 O 0.11939(8) 0.4385(2) 0.06101(10) 0.0206(7) Uani 1 1 d . . .
O10 O 0.10523(8) 0.4284(2) -0.00738(10) 0.0206(7) Uani 1 1 d . . .
O11 O 0.18707(9) 0.3861(2) 0.07613(10) 0.0228(8) Uani 1 1 d . . .
O12 O 0.17515(8) 0.3814(2) 0.00778(10) 0.0227(8) Uani 1 1 d . . .
O13 O 0.12472(9) 0.4122(2) -0.07436(11) 0.0249(8) Uani 1 1 d . . .
O14 O 0.08856(8) 0.4944(2) -0.12095(10) 0.0206(7) Uani 1 1 d . . .
O15 O 0.17606(8) 0.5295(2) -0.03370(10) 0.0260(8) Uani 1 1 d . . .
O16 O 0.14519(8) 0.5855(2) -0.09568(10) 0.0184(7) Uani 1 1 d . . .
O17 O 0.05677(8) 0.62067(19) -0.10357(10) 0.0188(7) Uani 1 1 d . . .
O18 O 0.04793(8) 0.75239(19) -0.12170(10) 0.0178(7) Uani 1 1 d . . .
O19 O 0.09017(8) 0.6454(2) -0.15464(10) 0.0187(7) Uani 1 1 d . . .
O20 O 0.09636(9) 0.7817(2) -0.15050(10) 0.0227(8) Uani 1 1 d . . .
O21 O 0.06655(8) 0.90588(19) -0.13052(10) 0.0205(7) Uani 1 1 d . . .
O22 O 0.05429(9) 0.9803(2) -0.08623(10) 0.0282(8) Uani 1 1 d . . .
O23 O 0.13085(8) 0.8702(2) -0.08021(11) 0.0217(7) Uani 1 1 d . . .
O24 O 0.12215(9) 0.9714(2) -0.04319(11) 0.0271(8) Uani 1 1 d . . .
O25 O 0.04713(8) 0.9133(2) -0.01991(10) 0.0223(8) Uani 1 1 d . . .
O26 O 0.06287(8) 0.9298(2) 0.04823(10) 0.0283(9) Uani 1 1 d . . .
O27 O 0.08504(10) 1.0561(2) -0.01337(11) 0.0291(9) Uani 1 1 d . . .
O28 O 0.10711(12) 1.0599(2) 0.05556(11) 0.0428(12) Uani 1 1 d . . .
O29 O 0.10414(12) 0.9933(2) 0.12241(11) 0.0439(12) Uani 1 1 d . . .
O30 O 0.12049(11) 0.9035(2) 0.17348(11) 0.0334(10) Uani 1 1 d . . .
O31 O 0.15655(9) 0.9621(2) 0.10218(11) 0.0376(10) Uani 1 1 d . . .
O32 O 0.17444(8) 0.8786(2) 0.15674(10) 0.0229(8) Uani 1 1 d . . .
C1 C 0.09315(12) 0.6745(3) 0.15140(14) 0.0194(10) Uani 1 1 d . . .
C2 C 0.06128(13) 0.6531(3) 0.15488(18) 0.0280(12) Uani 1 1 d . . .
C3 C 0.0702(2) 0.5991(7) 0.1928(3) 0.097(4) Uani 1 1 d . . .
H3A H 0.0504 0.5826 0.1957 0.145 Uiso 1 1 calc R . .
H3B H 0.0845 0.6292 0.2177 0.145 Uiso 1 1 calc R . .
H3C H 0.0815 0.5505 0.1894 0.145 Uiso 1 1 calc R . .
C4 C 0.0398(2) 0.6074(8) 0.1168(3) 0.115(5) Uani 1 1 d . . .
H4A H 0.0513 0.5590 0.1135 0.173 Uiso 1 1 calc R . .
H4B H 0.0340 0.6426 0.0922 0.173 Uiso 1 1 calc R . .
H4C H 0.0201 0.5903 0.1197 0.173 Uiso 1 1 calc R . .
C5 C 0.0440(2) 0.7282(5) 0.1597(4) 0.109(5) Uani 1 1 d . . .
H5A H 0.0235 0.7124 0.1610 0.163 Uiso 1 1 calc R . .
H5B H 0.0394 0.7645 0.1358 0.163 Uiso 1 1 calc R . .
H5C H 0.0577 0.7567 0.1855 0.163 Uiso 1 1 calc R . .
C6 C 0.17184(12) 0.7182(3) 0.23177(15) 0.0208(10) Uani 1 1 d . . .
C7 C 0.18952(17) 0.7228(4) 0.27906(16) 0.0409(16) Uani 1 1 d . . .
C8 C 0.1775(3) 0.7881(6) 0.2967(2) 0.121(5) Uani 1 1 d . . .
H8A H 0.1552 0.7755 0.2929 0.182 Uiso 1 1 calc R . .
H8B H 0.1776 0.8395 0.2824 0.182 Uiso 1 1 calc R . .
H8C H 0.1914 0.7934 0.3265 0.182 Uiso 1 1 calc R . .
C9 C 0.2256(2) 0.7509(7) 0.2860(3) 0.100(4) Uani 1 1 d . . .
H9A H 0.2249 0.8068 0.2758 0.151 Uiso 1 1 calc R . .
H9B H 0.2339 0.7142 0.2706 0.151 Uiso 1 1 calc R . .
H9C H 0.2400 0.7486 0.3158 0.151 Uiso 1 1 calc R . .
C10 C 0.1944(3) 0.6410(5) 0.2990(2) 0.085(3) Uani 1 1 d . . .
H10A H 0.2087 0.6460 0.3288 0.127 Uiso 1 1 calc R . .
H10B H 0.2044 0.6044 0.2856 0.127 Uiso 1 1 calc R . .
H10C H 0.1734 0.6188 0.2959 0.127 Uiso 1 1 calc R . .
C11 C 0.16181(12) 0.4309(3) 0.16874(15) 0.0206(10) Uani 1 1 d . . .
C12 C 0.15904(14) 0.3573(3) 0.19375(16) 0.0253(11) Uani 1 1 d . . .
C13 C 0.1794(2) 0.2865(4) 0.1892(3) 0.062(2) Uani 1 1 d . . .
H13A H 0.1723 0.2731 0.1596 0.093 Uiso 1 1 calc R . .
H13B H 0.1766 0.2387 0.2042 0.093 Uiso 1 1 calc R . .
H13C H 0.2024 0.3023 0.2010 0.093 Uiso 1 1 calc R . .
C14 C 0.12323(16) 0.3332(4) 0.17539(19) 0.0425(16) Uani 1 1 d . . .
H14A H 0.1103 0.3785 0.1786 0.064 Uiso 1 1 calc R . .
H14B H 0.1204 0.2850 0.1901 0.064 Uiso 1 1 calc R . .
H14C H 0.1160 0.3205 0.1457 0.064 Uiso 1 1 calc R . .
C15 C 0.16999(17) 0.3820(4) 0.23945(17) 0.0438(17) Uani 1 1 d . . .
H15A H 0.1924 0.4019 0.2504 0.066 Uiso 1 1 calc R . .
H15B H 0.1687 0.3347 0.2558 0.066 Uiso 1 1 calc R . .
H15C H 0.1558 0.4254 0.2415 0.066 Uiso 1 1 calc R . .
C16 C 0.21896(12) 0.5699(3) 0.15270(15) 0.0193(10) Uani 1 1 d . . .
C17 C 0.25576(14) 0.5776(5) 0.1748(2) 0.0458(18) Uani 1 1 d . . .
C18 C 0.2667(3) 0.4963(7) 0.2003(4) 0.146(6) Uani 1 1 d . . .
H18A H 0.2593 0.4497 0.1811 0.219 Uiso 1 1 calc R . .
H18B H 0.2571 0.4931 0.2207 0.219 Uiso 1 1 calc R . .
H18C H 0.2904 0.4951 0.2149 0.219 Uiso 1 1 calc R . .
C19 C 0.26614(17) 0.6456(5) 0.2055(3) 0.069(3) Uani 1 1 d . . .
H19A H 0.2899 0.6465 0.2197 0.104 Uiso 1 1 calc R . .
H19B H 0.2569 0.6378 0.2260 0.104 Uiso 1 1 calc R . .
H19C H 0.2584 0.6976 0.1909 0.104 Uiso 1 1 calc R . .
C20 C 0.2705(2) 0.5792(10) 0.1447(3) 0.155(7) Uani 1 1 d . . .
H20A H 0.2663 0.6323 0.1306 0.233 Uiso 1 1 calc R . .
H20B H 0.2610 0.5358 0.1241 0.233 Uiso 1 1 calc R . .
H20C H 0.2940 0.5707 0.1594 0.233 Uiso 1 1 calc R . .
C21 C 0.09866(11) 0.4401(3) 0.02333(16) 0.0170(9) Uani 1 1 d . . .
C22 C 0.06379(12) 0.4611(3) 0.01577(19) 0.0269(12) Uani 1 1 d . . .
C23 C 0.03993(14) 0.4344(5) -0.0276(2) 0.059(2) Uani 1 1 d . . .
H23A H 0.0403 0.3747 -0.0297 0.089 Uiso 1 1 calc R . .
H23B H 0.0462 0.4588 -0.0487 0.089 Uiso 1 1 calc R . .
H23C H 0.0180 0.4524 -0.0325 0.089 Uiso 1 1 calc R . .
C24 C 0.06330(13) 0.5548(3) 0.0182(2) 0.0335(13) Uani 1 1 d . . .
H24A H 0.0414 0.5732 0.0136 0.050 Uiso 1 1 calc R . .
H24B H 0.0693 0.5782 -0.0034 0.050 Uiso 1 1 calc R . .
H24C H 0.0789 0.5728 0.0458 0.050 Uiso 1 1 calc R . .
C25 C 0.05470(17) 0.4245(5) 0.0488(3) 0.063(2) Uani 1 1 d . . .
H25A H 0.0565 0.3650 0.0483 0.094 Uiso 1 1 calc R . .
H25B H 0.0323 0.4396 0.0431 0.094 Uiso 1 1 calc R . .
H25C H 0.0694 0.4453 0.0763 0.094 Uiso 1 1 calc R . .
C26 C 0.19136(10) 0.3613(3) 0.04473(14) 0.0143(9) Uani 1 1 d . . .
C27 C 0.22035(12) 0.3032(3) 0.05416(19) 0.0306(13) Uani 1 1 d . . .
C28 C 0.2253(2) 0.2510(5) 0.0918(2) 0.067(2) Uani 1 1 d . . .
H28A H 0.2064 0.2153 0.0854 0.100 Uiso 1 1 calc R . .
H28B H 0.2279 0.2862 0.1155 0.100 Uiso 1 1 calc R . .
H28C H 0.2449 0.2175 0.0990 0.100 Uiso 1 1 calc R . .
C29 C 0.24957(16) 0.3588(5) 0.0629(4) 0.097(4) Uani 1 1 d . . .
H29A H 0.2531 0.3933 0.0871 0.146 Uiso 1 1 calc R . .
H29B H 0.2454 0.3934 0.0384 0.146 Uiso 1 1 calc R . .
H29C H 0.2689 0.3254 0.0686 0.146 Uiso 1 1 calc R . .
C30 C 0.21502(15) 0.2496(4) 0.0168(2) 0.0407(16) Uani 1 1 d . . .
H30A H 0.2341 0.2148 0.0230 0.061 Uiso 1 1 calc R . .
H30B H 0.2117 0.2840 -0.0075 0.061 Uiso 1 1 calc R . .
H30C H 0.1958 0.2153 0.0106 0.061 Uiso 1 1 calc R . .
C31 C 0.10178(12) 0.4259(3) -0.10833(15) 0.0188(10) Uani 1 1 d . . .
C32 C 0.08704(15) 0.3546(3) -0.13891(17) 0.0312(13) Uani 1 1 d . . .
C33 C 0.0852(3) 0.3791(5) -0.1813(2) 0.076(3) Uani 1 1 d . . .
H33A H 0.0748 0.3353 -0.2014 0.115 Uiso 1 1 calc R . .
H33B H 0.1072 0.3885 -0.1794 0.115 Uiso 1 1 calc R . .
H33C H 0.0724 0.4293 -0.1905 0.115 Uiso 1 1 calc R . .
C34 C 0.05356(19) 0.3386(5) -0.1402(3) 0.072(3) Uani 1 1 d . . .
H34A H 0.0400 0.3874 -0.1503 0.108 Uiso 1 1 calc R . .
H34B H 0.0556 0.3253 -0.1120 0.108 Uiso 1 1 calc R . .
H34C H 0.0435 0.2927 -0.1590 0.108 Uiso 1 1 calc R . .
C35 C 0.1081(2) 0.2785(4) -0.1231(3) 0.069(3) Uani 1 1 d . . .
H35A H 0.1301 0.2900 -0.1207 0.104 Uiso 1 1 calc R . .
H35B H 0.0987 0.2335 -0.1427 0.104 Uiso 1 1 calc R . .
H35C H 0.1091 0.2634 -0.0956 0.104 Uiso 1 1 calc R . .
C36 C 0.17121(11) 0.5528(3) -0.06966(15) 0.0185(10) Uani 1 1 d . . .
C37 C 0.19879(13) 0.5407(4) -0.08343(18) 0.0374(15) Uani 1 1 d . . .
C38 C 0.2040(3) 0.4485(7) -0.0838(5) 0.150(7) Uani 1 1 d . . .
H38A H 0.1863 0.4244 -0.1081 0.225 Uiso 1 1 calc R . .
H38B H 0.2041 0.4245 -0.0582 0.225 Uiso 1 1 calc R . .
H38C H 0.2248 0.4376 -0.0853 0.225 Uiso 1 1 calc R . .
C39 C 0.2292(2) 0.5711(9) -0.0511(4) 0.128(5) Uani 1 1 d . . .
H39A H 0.2476 0.5475 -0.0552 0.192 Uiso 1 1 calc R . .
H39B H 0.2306 0.5554 -0.0235 0.192 Uiso 1 1 calc R . .
H39C H 0.2299 0.6308 -0.0528 0.192 Uiso 1 1 calc R . .
C40 C 0.1916(3) 0.5748(12) -0.1240(4) 0.214(11) Uani 1 1 d . . .
H40A H 0.2087 0.5594 -0.1329 0.321 Uiso 1 1 calc R . .
H40B H 0.1905 0.6344 -0.1226 0.321 Uiso 1 1 calc R . .
H40C H 0.1707 0.5537 -0.1441 0.321 Uiso 1 1 calc R . .
C41 C 0.03867(11) 0.6814(3) -0.11724(13) 0.0161(9) Uani 1 1 d . . .
C42 C 0.00248(12) 0.6678(3) -0.13137(19) 0.0309(13) Uani 1 1 d . . .
C43 C -0.01657(14) 0.7463(4) -0.1435(2) 0.0476(17) Uani 1 1 d . . .
H43A H -0.0398 0.7346 -0.1525 0.071 Uiso 1 1 calc R . .
H43B H -0.0131 0.7721 -0.1665 0.071 Uiso 1 1 calc R . .
H43C H -0.0092 0.7833 -0.1194 0.071 Uiso 1 1 calc R . .
C44 C -0.0040(2) 0.6211(8) -0.1002(4) 0.135(6) Uani 1 1 d . . .
H44A H 0.0037 0.6519 -0.0740 0.202 Uiso 1 1 calc R . .
H44B H 0.0074 0.5686 -0.0954 0.202 Uiso 1 1 calc R . .
H44C H -0.0274 0.6115 -0.1103 0.202 Uiso 1 1 calc R . .
C45 C -0.00788(19) 0.6141(5) -0.1717(3) 0.082(3) Uani 1 1 d . . .
H45A H 0.0045 0.5630 -0.1650 0.123 Uiso 1 1 calc R . .
H45B H -0.0035 0.6440 -0.1930 0.123 Uiso 1 1 calc R . .
H45C H -0.0312 0.6018 -0.1824 0.123 Uiso 1 1 calc R . .
C46 C 0.09374(12) 0.7138(3) -0.16858(15) 0.0197(10) Uani 1 1 d . . .
C47 C 0.09467(16) 0.7183(4) -0.21158(16) 0.0327(13) Uani 1 1 d . . .
C48 C 0.09147(19) 0.6323(4) -0.23027(18) 0.0450(17) Uani 1 1 d . . .
H48A H 0.0712 0.6071 -0.2321 0.068 Uiso 1 1 calc R . .
H48B H 0.1100 0.5989 -0.2124 0.068 Uiso 1 1 calc R . .
H48C H 0.0911 0.6359 -0.2583 0.068 Uiso 1 1 calc R . .
C49 C 0.12752(19) 0.7565(4) -0.2050(2) 0.0500(19) Uani 1 1 d . . .
H49A H 0.1290 0.7612 -0.2320 0.075 Uiso 1 1 calc R . .
H49B H 0.1452 0.7217 -0.1863 0.075 Uiso 1 1 calc R . .
H49C H 0.1293 0.8108 -0.1925 0.075 Uiso 1 1 calc R . .
C50 C 0.0672(2) 0.7730(5) -0.2390(2) 0.065(2) Uani 1 1 d . . .
H50A H 0.0464 0.7501 -0.2414 0.098 Uiso 1 1 calc R . .
H50B H 0.0672 0.7768 -0.2668 0.098 Uiso 1 1 calc R . .
H50C H 0.0701 0.8275 -0.2265 0.098 Uiso 1 1 calc R . .
C51 C 0.05246(12) 0.9639(3) -0.12180(15) 0.0190(10) Uani 1 1 d . . .
C52 C 0.03082(14) 1.0173(3) -0.15837(16) 0.0294(12) Uani 1 1 d . . .
C53 C 0.01472(18) 1.0853(4) -0.1439(2) 0.0511(19) Uani 1 1 d . . .
H53A H 0.0009 1.0613 -0.1315 0.077 Uiso 1 1 calc R . .
H53B H 0.0014 1.1191 -0.1679 0.077 Uiso 1 1 calc R . .
H53C H 0.0315 1.1192 -0.1231 0.077 Uiso 1 1 calc R . .
C54 C 0.00490(15) 0.9627(4) -0.19036(18) 0.0410(15) Uani 1 1 d . . .
H54A H 0.0155 0.9204 -0.2001 0.061 Uiso 1 1 calc R . .
H54B H -0.0092 0.9959 -0.2141 0.061 Uiso 1 1 calc R . .
H54C H -0.0082 0.9369 -0.1773 0.061 Uiso 1 1 calc R . .
C55 C 0.05231(18) 1.0525(5) -0.1786(2) 0.055(2) Uani 1 1 d . . .
H55A H 0.0687 1.0888 -0.1587 0.082 Uiso 1 1 calc R . .
H55B H 0.0388 1.0833 -0.2037 0.082 Uiso 1 1 calc R . .
H55C H 0.0632 1.0078 -0.1863 0.082 Uiso 1 1 calc R . .
C56 C 0.13851(11) 0.9369(3) -0.06047(14) 0.0177(10) Uani 1 1 d . . .
C57 C 0.16837(13) 0.9819(4) -0.0592(2) 0.0337(13) Uani 1 1 d . . .
C58 C 0.1555(2) 1.0511(6) -0.0909(3) 0.106(4) Uani 1 1 d . . .
H58A H 0.1447 1.0281 -0.1191 0.159 Uiso 1 1 calc R . .
H58B H 0.1736 1.0859 -0.0893 0.159 Uiso 1 1 calc R . .
H58C H 0.1398 1.0836 -0.0846 0.159 Uiso 1 1 calc R . .
C59 C 0.19053(18) 0.9253(5) -0.0694(3) 0.069(3) Uani 1 1 d . . .
H59A H 0.1964 0.8786 -0.0502 0.103 Uiso 1 1 calc R . .
H59B H 0.2103 0.9548 -0.0663 0.103 Uiso 1 1 calc R . .
H59C H 0.1793 0.9058 -0.0982 0.103 Uiso 1 1 calc R . .
C60 C 0.18722(17) 1.0172(5) -0.0157(3) 0.067(3) Uani 1 1 d . . .
H60A H 0.1731 1.0539 -0.0087 0.101 Uiso 1 1 calc R . .
H60B H 0.2060 1.0477 -0.0152 0.101 Uiso 1 1 calc R . .
H60C H 0.1947 0.9727 0.0047 0.101 Uiso 1 1 calc R . .
C61 C 0.04312(11) 0.9058(3) 0.01293(15) 0.0177(10) Uani 1 1 d . . .
C62 C 0.01318(15) 0.8606(4) 0.0115(2) 0.0454(17) Uani 1 1 d . . .
C63 C 0.0042(2) 0.8883(6) 0.0466(3) 0.081(3) Uani 1 1 d . . .
H63A H 0.0230 0.8823 0.0734 0.121 Uiso 1 1 calc R . .
H63B H -0.0138 0.8547 0.0466 0.121 Uiso 1 1 calc R . .
H63C H -0.0026 0.9457 0.0424 0.121 Uiso 1 1 calc R . .
C64 C 0.0245(2) 0.7705(4) 0.0184(4) 0.101(4) Uani 1 1 d . . .
H64A H 0.0250 0.7488 -0.0074 0.152 Uiso 1 1 calc R . .
H64B H 0.0094 0.7382 0.0258 0.152 Uiso 1 1 calc R . .
H64C H 0.0463 0.7673 0.0411 0.152 Uiso 1 1 calc R . .
C65 C -0.01509(15) 0.8719(5) -0.0297(3) 0.064(2) Uani 1 1 d . . .
H65A H -0.0220 0.9292 -0.0330 0.096 Uiso 1 1 calc R . .
H65B H -0.0331 0.8371 -0.0310 0.096 Uiso 1 1 calc R . .
H65C H -0.0087 0.8568 -0.0523 0.096 Uiso 1 1 calc R . .
C66 C 0.09837(12) 1.0928(3) 0.02088(16) 0.0198(10) Uani 1 1 d . . .
C67 C 0.10535(13) 1.1835(3) 0.0199(2) 0.0334(14) Uani 1 1 d . . .
C68 C 0.07801(19) 1.2248(4) -0.0190(2) 0.0520(19) Uani 1 1 d . . .
H68A H 0.0582 1.2298 -0.0143 0.078 Uiso 1 1 calc R . .
H68B H 0.0736 1.1912 -0.0439 0.078 Uiso 1 1 calc R . .
H68C H 0.0852 1.2791 -0.0233 0.078 Uiso 1 1 calc R . .
C69 C 0.1350(2) 1.1862(4) 0.0093(4) 0.094(4) Uani 1 1 d . . .
H69A H 0.1388 1.2425 0.0028 0.141 Uiso 1 1 calc R . .
H69B H 0.1311 1.1513 -0.0150 0.141 Uiso 1 1 calc R . .
H69C H 0.1542 1.1664 0.0332 0.141 Uiso 1 1 calc R . .
C70 C 0.1074(3) 1.2253(4) 0.0580(2) 0.096(4) Uani 1 1 d . . .
H70A H 0.0864 1.2211 0.0600 0.144 Uiso 1 1 calc R . .
H70B H 0.1127 1.2830 0.0568 0.144 Uiso 1 1 calc R . .
H70C H 0.1243 1.1997 0.0825 0.144 Uiso 1 1 calc R . .
C71 C 0.10839(11) 0.9695(3) 0.15792(14) 0.0181(10) Uani 1 1 d . . .
C72 C 0.09964(14) 1.0288(3) 0.18552(18) 0.0326(13) Uani 1 1 d . . .
C73 C 0.1319(2) 1.0690(5) 0.2141(3) 0.082(3) Uani 1 1 d . . .
H73A H 0.1414 1.0967 0.1970 0.123 Uiso 1 1 calc R . .
H73B H 0.1470 1.0271 0.2312 0.123 Uiso 1 1 calc R . .
H73C H 0.1280 1.1089 0.2323 0.123 Uiso 1 1 calc R . .
C74 C 0.08637(19) 0.9809(5) 0.2120(2) 0.054(2) Uani 1 1 d . . .
H74A H 0.0817 1.0183 0.2306 0.081 Uiso 1 1 calc R . .
H74B H 0.1025 0.9405 0.2288 0.081 Uiso 1 1 calc R . .
H74C H 0.0663 0.9529 0.1938 0.081 Uiso 1 1 calc R . .
C75 C 0.0752(2) 1.0908(5) 0.1596(3) 0.070(3) Uani 1 1 d . . .
H75A H 0.0842 1.1227 0.1434 0.105 Uiso 1 1 calc R . .
H75B H 0.0698 1.1273 0.1780 0.105 Uiso 1 1 calc R . .
H75C H 0.0554 1.0628 0.1406 0.105 Uiso 1 1 calc R . .
C76 C 0.17795(11) 0.9359(3) 0.13566(14) 0.0170(9) Uani 1 1 d . . .
C77 C 0.21048(12) 0.9806(3) 0.15215(17) 0.0290(12) Uani 1 1 d . . .
C78 C 0.20499(19) 1.0564(5) 0.1744(3) 0.071(3) Uani 1 1 d . . .
H78A H 0.2003 1.0391 0.1980 0.107 Uiso 1 1 calc R . .
H78B H 0.1866 1.0878 0.1547 0.107 Uiso 1 1 calc R . .
H78C H 0.2246 1.0905 0.1845 0.107 Uiso 1 1 calc R . .
C79 C 0.21782(16) 1.0117(5) 0.1160(2) 0.0524(19) Uani 1 1 d . . .
H79A H 0.2374 1.0457 0.1270 0.079 Uiso 1 1 calc R . .
H79B H 0.1994 1.0442 0.0971 0.079 Uiso 1 1 calc R . .
H79C H 0.2213 0.9652 0.1009 0.079 Uiso 1 1 calc R . .
C80 C 0.23743(16) 0.9267(5) 0.1797(3) 0.080(3) Uani 1 1 d . . .
H80A H 0.2334 0.9103 0.2040 0.119 Uiso 1 1 calc R . .
H80B H 0.2581 0.9564 0.1891 0.119 Uiso 1 1 calc R . .
H80C H 0.2385 0.8780 0.1641 0.119 Uiso 1 1 calc R . .
N1 N 0.15826(15) 0.6926(4) 0.01097(17) 0.065(2) Uani 1 1 d . . .
H1A H 0.1645 0.6394 0.0183 0.078 Uiso 1 1 calc R . .
H1B H 0.1377 0.6915 -0.0102 0.078 Uiso 1 1 calc R . .
C90 C 0.17963(15) 0.7278(4) -0.0049(2) 0.0424(16) Uani 1 1 d . . .
H90A H 0.1701 0.7796 -0.0193 0.051 Uiso 1 1 calc R . .
H90B H 0.1816 0.6903 -0.0258 0.051 Uiso 1 1 calc R . .
C91 C 0.21227(17) 0.7443(7) 0.0279(2) 0.085(3) Uani 1 1 d . . .
H91A H 0.2249 0.6928 0.0335 0.102 Uiso 1 1 calc R . .
H91B H 0.2231 0.7837 0.0165 0.102 Uiso 1 1 calc R . .
C92 C 0.2145(2) 0.7749(8) 0.0665(3) 0.117(5) Uani 1 1 d . . .
H92A H 0.2121 0.8350 0.0640 0.140 Uiso 1 1 calc R . .
H92B H 0.2367 0.7634 0.0878 0.140 Uiso 1 1 calc R . .
C93 C 0.19083(19) 0.7432(5) 0.0822(2) 0.056(2) Uani 1 1 d . . .
H93A H 0.1894 0.7816 0.1031 0.068 Uiso 1 1 calc R . .
H93B H 0.1985 0.6899 0.0961 0.068 Uiso 1 1 calc R . .
C94 C 0.15664(19) 0.7325(5) 0.0460(3) 0.071(3) Uani 1 1 d . . .
H94A H 0.1428 0.7002 0.0560 0.085 Uiso 1 1 calc R . .
H94B H 0.1465 0.7868 0.0373 0.085 Uiso 1 1 calc R . .
O50 O 0.2257(5) 0.5666(16) 0.0442(7) 0.076(7) Uani 0.25 1 d P . .

loop_
_atom_site_aniso_label
_atom_site_aniso_U_11
_atom_site_aniso_U_22
_atom_site_aniso_U_33
_atom_site_aniso_U_23
_atom_site_aniso_U_13
_atom_site_aniso_U_12
Cr1 0.0215(4) 0.0099(3) 0.0142(3) -0.0005(3) 0.0083(3) 0.0014(3)
Cr2 0.0223(4) 0.0115(4) 0.0155(4) 0.0019(3) 0.0094(3) 0.0050(3)
Cr3 0.0126(3) 0.0073(3) 0.0114(3) 0.0016(3) 0.0052(3) 0.0026(3)
Co4 0.0167(3) 0.0151(3) 0.0175(3) 0.0005(2) 0.0067(3) 0.0005(3)
Cr5 0.0118(3) 0.0106(3) 0.0134(3) 0.0003(3) 0.0049(3) 0.0004(3)
Cr6 0.0161(4) 0.0102(3) 0.0141(3) 0.0009(3) 0.0062(3) -0.0004(3)
Cr7 0.0216(4) 0.0102(3) 0.0162(4) 0.0034(3) 0.0094(3) 0.0038(3)
Cr8 0.0239(4) 0.0093(4) 0.0129(3) -0.0020(3) -0.0014(3) 0.0036(3)
F1 0.0155(13) 0.0107(12) 0.0160(12) 0.0014(10) 0.0071(11) 0.0041(10)
F2 0.0197(14) 0.0112(13) 0.0181(13) 0.0011(10) 0.0063(11) 0.0028(11)
F3 0.0179(14) 0.0112(13) 0.0214(13) 0.0006(11) 0.0092(11) -0.0018(11)
F4 0.0133(13) 0.0138(13) 0.0165(13) 0.0005(10) 0.0066(10) 0.0017(10)
F5 0.0131(13) 0.0100(12) 0.0190(13) 0.0015(10) 0.0054(11) 0.0010(10)
F6 0.0163(13) 0.0115(13) 0.0165(13) 0.0019(10) 0.0083(11) -0.0003(10)
F7 0.0130(13) 0.0131(13) 0.0190(13) 0.0021(10) 0.0054(11) 0.0004(10)
F8 0.0128(13) 0.0089(12) 0.0153(12) -0.0014(10) 0.0036(10) -0.0001(10)
O1 0.029(2) 0.0177(18) 0.044(2) 0.0069(16) 0.0261(18) 0.0056(15)
O2 0.028(2) 0.0145(17) 0.044(2) -0.0062(16) 0.0240(18) -0.0028(15)
O3 0.055(3) 0.0149(18) 0.0147(17) 0.0001(14) 0.0100(17) 0.0039(17)
O4 0.042(2) 0.0202(19) 0.0192(18) 0.0029(14) 0.0137(17) 0.0088(17)
O5 0.051(3) 0.0175(18) 0.030(2) 0.0062(15) 0.0257(19) 0.0062(17)
O6 0.043(2) 0.0156(17) 0.0281(19) 0.0075(15) 0.0235(18) 0.0106(16)
O7 0.0228(18) 0.0234(19) 0.0181(17) -0.0023(14) 0.0035(14) 0.0088(15)
O8 0.0121(17) 0.049(2) 0.0203(18) -0.0110(17) 0.0048(14) -0.0021(16)
O9 0.0177(17) 0.0209(18) 0.0253(18) -0.0026(14) 0.0111(15) -0.0042(14)
O10 0.0159(17) 0.0230(18) 0.0227(18) -0.0018(14) 0.0078(14) -0.0067(14)
O11 0.031(2) 0.0166(17) 0.0194(17) 0.0031(14) 0.0093(15) 0.0103(15)
O12 0.0267(19) 0.0199(18) 0.0204(17) -0.0009(14) 0.0087(15) 0.0061(15)
O13 0.0262(19) 0.0192(18) 0.0248(19) -0.0036(15) 0.0060(16) 0.0033(15)
O14 0.0201(18) 0.0157(17) 0.0211(17) -0.0034(13) 0.0036(14) -0.0023(14)
O15 0.0113(16) 0.047(2) 0.0203(17) 0.0063(16) 0.0069(14) 0.0035(16)
O16 0.0199(17) 0.0180(17) 0.0194(17) 0.0003(13) 0.0101(14) -0.0016(14)
O17 0.0134(16) 0.0150(17) 0.0262(18) 0.0046(14) 0.0063(14) 0.0001(13)
O18 0.0142(16) 0.0162(17) 0.0173(16) 0.0002(13) 0.0008(13) 0.0003(13)
O19 0.0237(18) 0.0170(17) 0.0137(16) -0.0002(13) 0.0060(14) 0.0016(14)
O20 0.034(2) 0.0185(18) 0.0221(18) 0.0029(14) 0.0178(16) 0.0014(15)
O21 0.0292(19) 0.0110(16) 0.0184(17) 0.0026(13) 0.0068(15) 0.0027(14)
O22 0.042(2) 0.027(2) 0.0155(17) 0.0086(15) 0.0115(16) 0.0163(17)
O23 0.0191(18) 0.0190(18) 0.033(2) -0.0018(15) 0.0164(16) -0.0046(14)
O24 0.038(2) 0.0200(18) 0.0302(19) -0.0051(15) 0.0209(17) -0.0111(16)
O25 0.0115(16) 0.036(2) 0.0158(16) -0.0020(15) 0.0024(13) 0.0037(15)
O26 0.0172(18) 0.051(2) 0.0168(17) 0.0050(16) 0.0071(15) 0.0156(17)
O27 0.055(3) 0.0118(17) 0.0244(19) 0.0026(14) 0.0204(18) 0.0078(17)
O28 0.078(3) 0.0090(18) 0.0198(19) 0.0007(15) -0.001(2) 0.0019(19)
O29 0.081(3) 0.023(2) 0.0166(19) -0.0028(16) 0.009(2) 0.027(2)
O30 0.067(3) 0.0157(18) 0.028(2) 0.0038(15) 0.031(2) 0.0131(19)
O31 0.032(2) 0.035(2) 0.025(2) 0.0108(17) -0.0090(16) -0.0221(18)
O32 0.0179(17) 0.0163(17) 0.0239(18) 0.0011(14) -0.0021(14) -0.0043(14)
C1 0.022(3) 0.021(3) 0.016(2) -0.0021(19) 0.009(2) -0.003(2)
C2 0.022(3) 0.033(3) 0.036(3) -0.006(2) 0.019(2) -0.007(2)
C3 0.065(6) 0.154(10) 0.093(7) 0.069(7) 0.054(6) 0.009(6)
C4 0.041(5) 0.225(14) 0.090(7) -0.067(8) 0.038(5) -0.073(7)
C5 0.081(7) 0.058(6) 0.249(15) 0.004(7) 0.130(9) 0.009(5)
C6 0.024(3) 0.021(3) 0.017(2) 0.0017(19) 0.009(2) 0.000(2)
C7 0.062(4) 0.037(3) 0.009(2) 0.001(2) 0.000(3) 0.009(3)
C8 0.212(13) 0.111(8) 0.018(4) -0.002(4) 0.026(6) 0.093(9)
C9 0.078(7) 0.154(11) 0.039(5) -0.007(6) -0.007(4) -0.030(7)
C10 0.147(9) 0.064(5) 0.016(3) 0.011(3) 0.006(4) 0.016(6)
C11 0.022(3) 0.017(2) 0.019(2) 0.0060(19) 0.005(2) 0.002(2)
C12 0.040(3) 0.018(3) 0.023(3) 0.011(2) 0.018(2) 0.005(2)
C13 0.103(7) 0.032(4) 0.074(5) 0.030(4) 0.059(5) 0.029(4)
C14 0.052(4) 0.039(4) 0.036(3) 0.002(3) 0.018(3) -0.019(3)
C15 0.062(4) 0.039(4) 0.020(3) 0.011(3) 0.008(3) -0.017(3)
C16 0.016(2) 0.018(2) 0.018(2) 0.0032(19) 0.0015(19) 0.0044(19)
C17 0.014(3) 0.071(5) 0.040(4) -0.026(3) -0.001(2) 0.003(3)
C18 0.077(7) 0.092(8) 0.158(12) 0.002(8) -0.063(8) 0.036(6)
C19 0.030(4) 0.091(6) 0.078(6) -0.048(5) 0.013(4) -0.022(4)
C20 0.032(5) 0.34(2) 0.109(8) -0.133(11) 0.046(5) -0.078(8)
C21 0.012(2) 0.008(2) 0.030(3) 0.0027(19) 0.0072(19) -0.0018(18)
C22 0.019(3) 0.016(3) 0.051(3) 0.003(2) 0.020(2) 0.003(2)
C23 0.011(3) 0.057(5) 0.086(6) -0.029(4) -0.004(3) 0.008(3)
C24 0.023(3) 0.019(3) 0.061(4) -0.001(3) 0.019(3) 0.007(2)
C25 0.040(4) 0.058(5) 0.118(7) 0.042(5) 0.061(5) 0.022(3)
C26 0.008(2) 0.011(2) 0.023(2) -0.0031(18) 0.0060(18) -0.0033(17)
C27 0.013(2) 0.024(3) 0.054(4) -0.008(3) 0.013(2) 0.004(2)
C28 0.074(6) 0.053(5) 0.053(5) 0.010(4) 0.005(4) 0.047(4)
C29 0.018(3) 0.051(5) 0.217(12) -0.049(6) 0.042(5) -0.011(3)
C30 0.040(4) 0.031(3) 0.069(4) -0.005(3) 0.041(3) 0.010(3)
C31 0.023(3) 0.013(2) 0.027(3) -0.0052(19) 0.018(2) -0.006(2)
C32 0.042(3) 0.015(3) 0.031(3) -0.008(2) 0.010(3) -0.005(2)
C33 0.150(9) 0.044(4) 0.034(4) -0.019(3) 0.037(5) -0.016(5)
C34 0.060(5) 0.054(5) 0.097(7) -0.040(5) 0.027(5) -0.034(4)
C35 0.108(7) 0.021(3) 0.065(5) -0.020(3) 0.023(5) 0.002(4)
C36 0.014(2) 0.019(2) 0.025(2) -0.003(2) 0.010(2) -0.0036(19)
C37 0.017(3) 0.065(4) 0.036(3) 0.015(3) 0.017(2) 0.008(3)
C38 0.185(13) 0.085(8) 0.292(19) -0.043(10) 0.210(15) -0.003(8)
C39 0.034(5) 0.235(15) 0.135(10) -0.050(10) 0.056(6) -0.045(7)
C40 0.108(9) 0.47(3) 0.129(10) 0.200(14) 0.110(9) 0.182(14)
C41 0.016(2) 0.019(2) 0.011(2) -0.0012(18) 0.0039(18) 0.0000(19)
C42 0.009(2) 0.030(3) 0.047(3) 0.010(3) 0.005(2) 0.001(2)
C43 0.020(3) 0.052(4) 0.066(5) 0.009(4) 0.013(3) 0.013(3)
C44 0.038(5) 0.192(12) 0.194(12) 0.154(11) 0.067(7) 0.048(6)
C45 0.044(5) 0.065(5) 0.093(7) -0.035(5) -0.017(4) 0.004(4)
C46 0.019(2) 0.021(3) 0.018(2) 0.0015(19) 0.006(2) 0.001(2)
C47 0.054(4) 0.033(3) 0.015(2) 0.002(2) 0.017(3) 0.006(3)
C48 0.081(5) 0.039(4) 0.025(3) -0.009(3) 0.032(3) -0.005(3)
C49 0.079(5) 0.045(4) 0.053(4) -0.003(3) 0.054(4) -0.008(4)
C50 0.092(6) 0.072(5) 0.019(3) 0.015(3) 0.012(4) 0.026(5)
C51 0.019(2) 0.014(2) 0.024(2) 0.0039(19) 0.009(2) 0.0011(19)
C52 0.041(3) 0.022(3) 0.026(3) 0.013(2) 0.014(2) 0.013(2)
C53 0.067(5) 0.038(4) 0.038(4) 0.009(3) 0.010(3) 0.032(3)
C54 0.035(3) 0.052(4) 0.024(3) 0.004(3) 0.001(3) 0.015(3)
C55 0.057(5) 0.057(5) 0.052(4) 0.040(4) 0.025(4) 0.011(4)
C56 0.018(2) 0.016(2) 0.020(2) 0.0043(19) 0.0090(19) -0.0024(19)
C57 0.022(3) 0.031(3) 0.051(4) 0.000(3) 0.019(3) -0.009(2)
C58 0.058(5) 0.108(8) 0.142(9) 0.082(7) 0.030(6) -0.032(5)
C59 0.047(4) 0.074(6) 0.112(7) -0.036(5) 0.061(5) -0.029(4)
C60 0.031(4) 0.065(5) 0.103(7) -0.047(5) 0.025(4) -0.021(4)
C61 0.012(2) 0.011(2) 0.030(3) 0.0052(19) 0.009(2) 0.0093(18)
C62 0.024(3) 0.030(3) 0.087(5) 0.010(3) 0.028(3) 0.000(3)
C63 0.053(5) 0.108(7) 0.115(8) 0.047(6) 0.069(5) 0.020(5)
C64 0.052(5) 0.031(4) 0.226(13) 0.037(6) 0.062(7) -0.007(4)
C65 0.013(3) 0.074(5) 0.092(6) -0.027(5) 0.010(4) -0.012(3)
C66 0.020(2) 0.012(2) 0.029(3) 0.001(2) 0.010(2) 0.0016(19)
C67 0.025(3) 0.008(2) 0.069(4) -0.001(3) 0.020(3) -0.003(2)
C68 0.082(6) 0.018(3) 0.055(4) 0.007(3) 0.027(4) 0.001(3)
C69 0.054(5) 0.024(4) 0.200(12) 0.004(5) 0.048(6) -0.015(4)
C70 0.215(12) 0.008(3) 0.034(4) -0.005(3) 0.020(5) -0.014(5)
C71 0.014(2) 0.017(2) 0.020(2) -0.0097(19) 0.0035(18) -0.0021(19)
C72 0.037(3) 0.027(3) 0.035(3) -0.015(2) 0.016(3) 0.006(3)
C73 0.065(5) 0.083(6) 0.100(7) -0.081(6) 0.035(5) -0.021(5)
C74 0.063(5) 0.070(5) 0.043(4) -0.004(4) 0.036(4) 0.023(4)
C75 0.101(7) 0.051(5) 0.071(5) 0.006(4) 0.049(5) 0.050(5)
C76 0.015(2) 0.017(2) 0.020(2) -0.0064(19) 0.0080(19) -0.0036(19)
C77 0.018(3) 0.031(3) 0.034(3) -0.007(2) 0.007(2) -0.013(2)
C78 0.057(5) 0.069(5) 0.098(6) -0.064(5) 0.042(5) -0.044(4)
C79 0.033(4) 0.061(5) 0.071(5) 0.000(4) 0.028(4) -0.018(3)
C80 0.018(3) 0.087(6) 0.098(7) 0.027(5) -0.013(4) -0.014(4)
N1 0.058(4) 0.063(4) 0.038(3) 0.028(3) -0.016(3) -0.032(3)
C90 0.037(4) 0.038(4) 0.045(4) -0.018(3) 0.009(3) -0.008(3)
C91 0.030(4) 0.190(11) 0.037(4) -0.015(5) 0.016(3) -0.043(5)
C92 0.095(7) 0.214(13) 0.067(6) -0.081(7) 0.060(6) -0.118(8)
C93 0.071(5) 0.056(5) 0.066(5) -0.020(4) 0.052(4) -0.025(4)
C94 0.055(5) 0.055(5) 0.132(8) -0.039(5) 0.067(6) -0.027(4)
O50 0.055(14) 0.11(2) 0.051(13) -0.008(13) 0.013(11) -0.036(13)

loop_
_atom_type_symbol
_atom_type_description
_atom_type_scat_dispersion_real
_atom_type_scat_dispersion_imag
_atom_type_scat_source
C C 0.0033 0.0016 'International Tables Vol C Tables 4.2.6.8 and 6.1.1.4'
H H 0.0000 0.0000 'International Tables Vol C Tables 4.2.6.8 and 6.1.1.4'
N N 0.0061 0.0033 'International Tables Vol C Tables 4.2.6.8 and 6.1.1.4'
O O 0.0106 0.0060 'International Tables Vol C Tables 4.2.6.8 and 6.1.1.4'
F F 0.0171 0.0103 'International Tables Vol C Tables 4.2.6.8 and 6.1.1.4'
Cr Cr 0.3209 0.6236 'International Tables Vol C Tables 4.2.6.8 and 6.1.1.4'
Co Co 0.3494 0.9721 'International Tables Vol C Tables 4.2.6.8 and 6.1.1.4'

loop_
_geom_angle_atom_site_label_1
_geom_angle_atom_site_label_2
_geom_angle_atom_site_label_3
_geom_angle
_geom_angle_site_symmetry_1
_geom_angle_site_symmetry_3
_geom_angle_publ_flag
F1 Cr1 F8 88.96(11) . . ?
F1 Cr1 O30 177.41(14) . . ?
F8 Cr1 O30 93.62(13) . . ?
F1 Cr1 O3 90.45(13) . . ?
F8 Cr1 O3 178.55(15) . . ?
O30 Cr1 O3 86.97(15) . . ?
F1 Cr1 O1 92.98(13) . . ?
F8 Cr1 O1 90.97(14) . . ?
O30 Cr1 O1 86.85(16) . . ?
O3 Cr1 O1 90.39(17) . . ?
F1 Cr1 O32 90.21(13) . . ?
F8 Cr1 O32 90.50(12) . . ?
O30 Cr1 O32 89.91(16) . . ?
O3 Cr1 O32 88.17(16) . . ?
O1 Cr1 O32 176.52(15) . . ?
F2 Cr2 F1 87.41(11) . . ?
F2 Cr2 O5 94.05(13) . . ?
F1 Cr2 O5 177.84(14) . . ?
F2 Cr2 O4 178.07(15) . . ?
F1 Cr2 O4 91.01(13) . . ?
O5 Cr2 O4 87.56(15) . . ?
F2 Cr2 O7 90.85(13) . . ?
F1 Cr2 O7 90.08(13) . . ?
O5 Cr2 O7 91.49(16) . . ?
O4 Cr2 O7 88.03(15) . . ?
F2 Cr2 O2 91.11(14) . . ?
F1 Cr2 O2 91.36(13) . . ?
O5 Cr2 O2 87.02(16) . . ?
O4 Cr2 O2 90.04(16) . . ?
O7 Cr2 O2 177.62(15) . . ?
F3 Cr3 O11 91.54(13) . . ?
F3 Cr3 F2 89.27(11) . . ?
O11 Cr3 F2 175.95(14) . . ?
F3 Cr3 O9 91.81(13) . . ?
O11 Cr3 O9 99.97(15) . . ?
F2 Cr3 O9 83.97(13) . . ?
F3 Cr3 O6 177.94(13) . . ?
O11 Cr3 O6 86.43(14) . . ?
F2 Cr3 O6 92.79(12) . . ?
O9 Cr3 O6 88.24(15) . . ?
F3 Cr3 O8 89.62(13) . . ?
O11 Cr3 O8 88.38(15) . . ?
F2 Cr3 O8 87.65(13) . . ?
O9 Cr3 O8 171.48(15) . . ?
O6 Cr3 O8 90.63(16) . . ?
O12 Co4 O10 100.28(14) . . ?
O12 Co4 F4 173.76(13) . . ?
O10 Co4 F4 84.40(12) . . ?
O12 Co4 O13 91.45(14) . . ?
O10 Co4 O13 89.59(14) . . ?
F4 Co4 O13 92.70(12) . . ?
O12 Co4 O15 89.21(14) . . ?
O10 Co4 O15 170.51(14) . . ?
F4 Co4 O15 86.11(13) . . ?
O13 Co4 O15 90.45(15) . . ?
O12 Co4 F3 90.18(12) . . ?
O10 Co4 F3 91.14(12) . . ?
F4 Co4 F3 85.58(10) . . ?
O13 Co4 F3 178.06(13) . . ?
O15 Co4 F3 88.53(12) . . ?
F4 Cr5 O14 94.69(13) . . ?
F4 Cr5 F5 85.23(11) . . ?
O14 Cr5 F5 178.29(13) . . ?
F4 Cr5 O16 93.38(12) . . ?
O14 Cr5 O16 90.43(14) . . ?
F5 Cr5 O16 91.28(12) . . ?
F4 Cr5 O17 90.23(12) . . ?
O14 Cr5 O17 88.44(14) . . ?
F5 Cr5 O17 89.85(12) . . ?
O16 Cr5 O17 176.29(14) . . ?
F4 Cr5 O19 175.88(13) . . ?
O14 Cr5 O19 89.33(14) . . ?
F5 Cr5 O19 90.79(12) . . ?
O16 Cr5 O19 85.63(14) . . ?
O17 Cr5 O19 90.83(14) . . ?
F5 Cr6 F6 88.88(11) . . ?
F5 Cr6 O20 89.66(13) . . ?
F6 Cr6 O20 178.01(14) . . ?
F5 Cr6 O18 92.99(12) . . ?
F6 Cr6 O18 89.22(12) . . ?
O20 Cr6 O18 92.21(15) . . ?
F5 Cr6 O21 176.92(13) . . ?
F6 Cr6 O21 94.15(12) . . ?
O20 Cr6 O21 87.30(14) . . ?
O18 Cr6 O21 87.59(14) . . ?
F5 Cr6 O23 89.69(13) . . ?
F6 Cr6 O23 89.82(13) . . ?
O20 Cr6 O23 88.82(15) . . ?
O18 Cr6 O23 177.13(14) . . ?
O21 Cr6 O23 89.78(14) . . ?
F6 Cr7 F7 89.57(11) . . ?
F6 Cr7 O27 177.07(14) . . ?
F7 Cr7 O27 92.08(13) . . ?
F6 Cr7 O25 88.21(13) . . ?
F7 Cr7 O25 89.74(12) . . ?
O27 Cr7 O25 94.22(16) . . ?
F6 Cr7 O22 92.27(13) . . ?
F7 Cr7 O22 177.06(14) . . ?
O27 Cr7 O22 86.18(15) . . ?
O25 Cr7 O22 88.03(15) . . ?
F6 Cr7 O24 90.23(13) . . ?
F7 Cr7 O24 90.96(14) . . ?
O27 Cr7 O24 87.31(16) . . ?
O25 Cr7 O24 178.29(15) . . ?
O22 Cr7 O24 91.32(16) . . ?
F7 Cr8 F8 91.13(11) . . ?
F7 Cr8 O26 90.31(13) . . ?
F8 Cr8 O26 88.05(14) . . ?
F7 Cr8 O28 90.54(15) . . ?
F8 Cr8 O28 176.43(15) . . ?
O26 Cr8 O28 95.10(18) . . ?
F7 Cr8 O29 176.03(14) . . ?
F8 Cr8 O29 92.64(14) . . ?
O26 Cr8 O29 88.59(18) . . ?
O28 Cr8 O29 85.76(17) . . ?
F7 Cr8 O31 90.16(15) . . ?
F8 Cr8 O31 89.79(13) . . ?
O26 Cr8 O31 177.80(16) . . ?
O28 Cr8 O31 87.05(18) . . ?
O29 Cr8 O31 91.1(2) . . ?
Cr1 F1 Cr2 124.51(13) . . ?
Cr2 F2 Cr3 124.06(14) . . ?
Cr3 F3 Co4 119.32(13) . . ?
Cr5 F4 Co4 121.43(13) . . ?
Cr6 F5 Cr5 123.38(13) . . ?
Cr7 F6 Cr6 123.59(13) . . ?
Cr8 F7 Cr7 123.66(13) . . ?
Cr1 F8 Cr8 123.80(13) . . ?
C1 O1 Cr1 135.7(3) . . ?
C1 O2 Cr2 131.8(3) . . ?
C6 O3 Cr1 132.9(3) . . ?
C6 O4 Cr2 135.4(3) . . ?
C11 O5 Cr2 132.2(3) . . ?
C11 O6 Cr3 135.7(3) . . ?
C16 O7 Cr2 135.6(3) . . ?
C16 O8 Cr3 130.8(3) . . ?
C21 O9 Cr3 131.7(3) . . ?
C21 O10 Co4 129.4(3) . . ?
C26 O11 Cr3 135.5(3) . . ?
C26 O12 Co4 132.5(3) . . ?
C31 O13 Co4 133.8(3) . . ?
C31 O14 Cr5 130.4(3) . . ?
C36 O15 Co4 124.9(3) . . ?
C36 O16 Cr5 134.6(3) . . ?
C41 O17 Cr5 129.8(3) . . ?
C41 O18 Cr6 134.7(3) . . ?
C46 O19 Cr5 133.3(3) . . ?
C46 O20 Cr6 129.6(3) . . ?
C51 O21 Cr6 134.8(3) . . ?
C51 O22 Cr7 131.2(3) . . ?
C56 O23 Cr6 130.5(3) . . ?
C56 O24 Cr7 136.6(3) . . ?
C61 O25 Cr7 132.7(3) . . ?
C61 O26 Cr8 134.9(3) . . ?
C66 O27 Cr7 134.2(3) . . ?
C66 O28 Cr8 134.3(3) . . ?
C71 O29 Cr8 136.6(3) . . ?
C71 O30 Cr1 134.0(3) . . ?
C76 O31 Cr8 133.4(3) . . ?
C76 O32 Cr1 135.1(3) . . ?
O2 C1 O1 125.4(5) . . ?
O2 C1 C2 117.6(4) . . ?
O1 C1 C2 117.0(4) . . ?
C4 C2 C5 109.7(8) . . ?
C4 C2 C3 109.6(8) . . ?
C5 C2 C3 110.0(7) . . ?
C4 C2 C1 109.1(5) . . ?
C5 C2 C1 111.8(5) . . ?
C3 C2 C1 106.7(5) . . ?
C2 C3 H3A 109.5 . . ?
C2 C3 H3B 109.5 . . ?
H3A C3 H3B 109.5 . . ?
C2 C3 H3C 109.5 . . ?
H3A C3 H3C 109.5 . . ?
H3B C3 H3C 109.5 . . ?
C2 C4 H4A 109.5 . . ?
C2 C4 H4B 109.5 . . ?
H4A C4 H4B 109.5 . . ?
C2 C4 H4C 109.5 . . ?
H4A C4 H4C 109.5 . . ?
H4B C4 H4C 109.5 . . ?
C2 C5 H5A 109.5 . . ?
C2 C5 H5B 109.5 . . ?
H5A C5 H5B 109.5 . . ?
C2 C5 H5C 109.5 . . ?
H5A C5 H5C 109.5 . . ?
H5B C5 H5C 109.5 . . ?
O3 C6 O4 125.2(4) . . ?
O3 C6 C7 116.8(4) . . ?
O4 C6 C7 118.0(4) . . ?
C8 C7 C10 118.2(7) . . ?
C8 C7 C6 112.5(5) . . ?
C10 C7 C6 112.4(5) . . ?
C8 C7 C9 105.0(8) . . ?
C10 C7 C9 104.0(7) . . ?
C6 C7 C9 102.8(5) . . ?
C7 C8 H8A 109.5 . . ?
C7 C8 H8B 109.5 . . ?
H8A C8 H8B 109.5 . . ?
C7 C8 H8C 109.5 . . ?
H8A C8 H8C 109.5 . . ?
H8B C8 H8C 109.5 . . ?
C7 C9 H9A 109.5 . . ?
C7 C9 H9B 109.5 . . ?
H9A C9 H9B 109.5 . . ?
C7 C9 H9C 109.5 . . ?
H9A C9 H9C 109.5 . . ?
H9B C9 H9C 109.5 . . ?
C7 C10 H10A 109.5 . . ?
C7 C10 H10B 109.5 . . ?
H10A C10 H10B 109.5 . . ?
C7 C10 H10C 109.5 . . ?
H10A C10 H10C 109.5 . . ?
H10B C10 H10C 109.5 . . ?
O6 C11 O5 125.0(4) . . ?
O6 C11 C12 117.7(4) . . ?
O5 C11 C12 117.2(4) . . ?
C14 C12 C15 109.8(5) . . ?
C14 C12 C11 106.6(4) . . ?
C15 C12 C11 109.1(4) . . ?
C14 C12 C13 109.8(6) . . ?
C15 C12 C13 111.3(5) . . ?
C11 C12 C13 110.0(4) . . ?
C12 C13 H13A 109.5 . . ?
C12 C13 H13B 109.5 . . ?
H13A C13 H13B 109.5 . . ?
C12 C13 H13C 109.5 . . ?
H13A C13 H13C 109.5 . . ?
H13B C13 H13C 109.5 . . ?
C12 C14 H14A 109.5 . . ?
C12 C14 H14B 109.5 . . ?
H14A C14 H14B 109.5 . . ?
C12 C14 H14C 109.5 . . ?
H14A C14 H14C 109.5 . . ?
H14B C14 H14C 109.5 . . ?
C12 C15 H15A 109.5 . . ?
C12 C15 H15B 109.5 . . ?
H15A C15 H15B 109.5 . . ?
C12 C15 H15C 109.5 . . ?
H15A C15 H15C 109.5 . . ?
H15B C15 H15C 109.5 . . ?
O8 C16 O7 125.6(4) . . ?
O8 C16 C17 116.9(4) . . ?
O7 C16 C17 117.4(4) . . ?
C20 C17 C19 114.2(8) . . ?
C20 C17 C16 111.0(6) . . ?
C19 C17 C16 112.6(5) . . ?
C20 C17 C18 107.3(9) . . ?
C19 C17 C18 107.1(7) . . ?
C16 C17 C18 103.9(6) . . ?
C17 C18 H18A 109.5 . . ?
C17 C18 H18B 109.5 . . ?
H18A C18 H18B 109.5 . . ?
C17 C18 H18C 109.5 . . ?
H18A C18 H18C 109.5 . . ?
H18B C18 H18C 109.5 . . ?
C17 C19 H19A 109.5 . . ?
C17 C19 H19B 109.5 . . ?
H19A C19 H19B 109.5 . . ?
C17 C19 H19C 109.5 . . ?
H19A C19 H19C 109.5 . . ?
H19B C19 H19C 109.5 . . ?
C17 C20 H20A 109.5 . . ?
C17 C20 H20B 109.5 . . ?
H20A C20 H20B 109.5 . . ?
C17 C20 H20C 109.5 . . ?
H20A C20 H20C 109.5 . . ?
H20B C20 H20C 109.5 . . ?
O10 C21 O9 124.3(4) . . ?
O10 C21 C22 118.8(4) . . ?
O9 C21 C22 116.8(4) . . ?
C25 C22 C23 110.6(6) . . ?
C25 C22 C21 111.5(5) . . ?
C23 C22 C21 111.2(5) . . ?
C25 C22 C24 109.9(5) . . ?
C23 C22 C24 108.7(5) . . ?
C21 C22 C24 104.7(4) . . ?
C22 C23 H23A 109.5 . . ?
C22 C23 H23B 109.5 . . ?
H23A C23 H23B 109.5 . . ?
C22 C23 H23C 109.5 . . ?
H23A C23 H23C 109.5 . . ?
H23B C23 H23C 109.5 . . ?
C22 C24 H24A 109.5 . . ?
C22 C24 H24B 109.5 . . ?
H24A C24 H24B 109.5 . . ?
C22 C24 H24C 109.5 . . ?
H24A C24 H24C 109.5 . . ?
H24B C24 H24C 109.5 . . ?
C22 C25 H25A 109.5 . . ?
C22 C25 H25B 109.5 . . ?
H25A C25 H25B 109.5 . . ?
C22 C25 H25C 109.5 . . ?
H25A C25 H25C 109.5 . . ?
H25B C25 H25C 109.5 . . ?
O12 C26 O11 126.1(4) . . ?
O12 C26 C27 118.0(4) . . ?
O11 C26 C27 115.8(4) . . ?
C30 C27 C28 110.1(5) . . ?
C30 C27 C29 109.5(6) . . ?
C28 C27 C29 111.0(7) . . ?
C30 C27 C26 110.8(5) . . ?
C28 C27 C26 110.1(5) . . ?
C29 C27 C26 105.3(5) . . ?
C27 C28 H28A 109.5 . . ?
C27 C28 H28B 109.5 . . ?
H28A C28 H28B 109.5 . . ?
C27 C28 H28C 109.5 . . ?
H28A C28 H28C 109.5 . . ?
H28B C28 H28C 109.5 . . ?
C27 C29 H29A 109.5 . . ?
C27 C29 H29B 109.5 . . ?
H29A C29 H29B 109.5 . . ?
C27 C29 H29C 109.5 . . ?
H29A C29 H29C 109.5 . . ?
H29B C29 H29C 109.5 . . ?
C27 C30 H30A 109.5 . . ?
C27 C30 H30B 109.5 . . ?
H30A C30 H30B 109.5 . . ?
C27 C30 H30C 109.5 . . ?
H30A C30 H30C 109.5 . . ?
H30B C30 H30C 109.5 . . ?
O13 C31 O14 125.9(4) . . ?
O13 C31 C32 119.1(4) . . ?
O14 C31 C32 115.1(4) . . ?
C33 C32 C34 111.6(7) . . ?
C33 C32 C35 110.4(6) . . ?
C34 C32 C35 109.5(6) . . ?
C33 C32 C31 108.6(5) . . ?
C34 C32 C31 106.8(5) . . ?
C35 C32 C31 109.8(5) . . ?
C32 C33 H33A 109.5 . . ?
C32 C33 H33B 109.5 . . ?
H33A C33 H33B 109.5 . . ?
C32 C33 H33C 109.5 . . ?
H33A C33 H33C 109.5 . . ?
H33B C33 H33C 109.5 . . ?
C32 C34 H34A 109.5 . . ?
C32 C34 H34B 109.5 . . ?
H34A C34 H34B 109.5 . . ?
C32 C34 H34C 109.5 . . ?
H34A C34 H34C 109.5 . . ?
H34B C34 H34C 109.5 . . ?
C32 C35 H35A 109.5 . . ?
C32 C35 H35B 109.5 . . ?
H35A C35 H35B 109.5 . . ?
C32 C35 H35C 109.5 . . ?
H35A C35 H35C 109.5 . . ?
H35B C35 H35C 109.5 . . ?
O15 C36 O16 125.4(4) . . ?
O15 C36 C37 117.2(4) . . ?
O16 C36 C37 117.4(4) . . ?
C40 C37 C39 113.1(10) . . ?
C40 C37 C36 112.7(5) . . ?
C39 C37 C36 109.8(6) . . ?
C40 C37 C38 110.4(11) . . ?
C39 C37 C38 104.2(9) . . ?
C36 C37 C38 106.1(5) . . ?
C37 C38 H38A 109.5 . . ?
C37 C38 H38B 109.5 . . ?
H38A C38 H38B 109.5 . . ?
C37 C38 H38C 109.5 . . ?
H38A C38 H38C 109.5 . . ?
H38B C38 H38C 109.5 . . ?
C37 C39 H39A 109.5 . . ?
C37 C39 H39B 109.5 . . ?
H39A C39 H39B 109.5 . . ?
C37 C39 H39C 109.5 . . ?
H39A C39 H39C 109.5 . . ?
H39B C39 H39C 109.5 . . ?
C37 C40 H40A 109.5 . . ?
C37 C40 H40B 109.5 . . ?
H40A C40 H40B 109.5 . . ?
C37 C40 H40C 109.5 . . ?
H40A C40 H40C 109.5 . . ?
H40B C40 H40C 109.5 . . ?
O17 C41 O18 125.5(4) . . ?
O17 C41 C42 117.0(4) . . ?
O18 C41 C42 117.4(4) . . ?
C44 C42 C43 112.9(6) . . ?
C44 C42 C41 110.8(5) . . ?
C43 C42 C41 112.3(5) . . ?
C44 C42 C45 108.0(8) . . ?
C43 C42 C45 107.5(5) . . ?
C41 C42 C45 104.9(5) . . ?
C42 C43 H43A 109.5 . . ?
C42 C43 H43B 109.5 . . ?
H43A C43 H43B 109.5 . . ?
C42 C43 H43C 109.5 . . ?
H43A C43 H43C 109.5 . . ?
H43B C43 H43C 109.5 . . ?
C42 C44 H44A 109.5 . . ?
C42 C44 H44B 109.5 . . ?
H44A C44 H44B 109.5 . . ?
C42 C44 H44C 109.5 . . ?
H44A C44 H44C 109.5 . . ?
H44B C44 H44C 109.5 . . ?
C42 C45 H45A 109.5 . . ?
C42 C45 H45B 109.5 . . ?
H45A C45 H45B 109.5 . . ?
C42 C45 H45C 109.5 . . ?
H45A C45 H45C 109.5 . . ?
H45B C45 H45C 109.5 . . ?
O19 C46 O20 126.0(4) . . ?
O19 C46 C47 119.1(4) . . ?
O20 C46 C47 114.9(4) . . ?
C50 C47 C46 107.9(5) . . ?
C50 C47 C48 111.3(6) . . ?
C46 C47 C48 110.0(4) . . ?
C50 C47 C49 110.1(6) . . ?
C46 C47 C49 106.8(5) . . ?
C48 C47 C49 110.6(5) . . ?
C47 C48 H48A 109.5 . . ?
C47 C48 H48B 109.5 . . ?
H48A C48 H48B 109.5 . . ?
C47 C48 H48C 109.5 . . ?
H48A C48 H48C 109.5 . . ?
H48B C48 H48C 109.5 . . ?
C47 C49 H49A 109.5 . . ?
C47 C49 H49B 109.5 . . ?
H49A C49 H49B 109.5 . . ?
C47 C49 H49C 109.5 . . ?
H49A C49 H49C 109.5 . . ?
H49B C49 H49C 109.5 . . ?
C47 C50 H50A 109.5 . . ?
C47 C50 H50B 109.5 . . ?
H50A C50 H50B 109.5 . . ?
C47 C50 H50C 109.5 . . ?
H50A C50 H50C 109.5 . . ?
H50B C50 H50C 109.5 . . ?
O22 C51 O21 125.5(4) . . ?
O22 C51 C52 118.3(4) . . ?
O21 C51 C52 116.2(4) . . ?
C51 C52 C53 111.4(4) . . ?
C51 C52 C54 108.2(4) . . ?
C53 C52 C54 110.2(5) . . ?
C51 C52 C55 107.3(5) . . ?
C53 C52 C55 111.1(5) . . ?
C54 C52 C55 108.5(5) . . ?
C52 C53 H53A 109.5 . . ?
C52 C53 H53B 109.5 . . ?
H53A C53 H53B 109.5 . . ?
C52 C53 H53C 109.5 . . ?
H53A C53 H53C 109.5 . . ?
H53B C53 H53C 109.5 . . ?
C52 C54 H54A 109.5 . . ?
C52 C54 H54B 109.5 . . ?
H54A C54 H54B 109.5 . . ?
C52 C54 H54C 109.5 . . ?
H54A C54 H54C 109.5 . . ?
H54B C54 H54C 109.5 . . ?
C52 C55 H55A 109.5 . . ?
C52 C55 H55B 109.5 . . ?
H55A C55 H55B 109.5 . . ?
C52 C55 H55C 109.5 . . ?
H55A C55 H55C 109.5 . . ?
H55B C55 H55C 109.5 . . ?
O23 C56 O24 124.6(4) . . ?
O23 C56 C57 118.3(4) . . ?
O24 C56 C57 117.0(4) . . ?
C59 C57 C60 108.6(6) . . ?
C59 C57 C56 111.2(5) . . ?
C60 C57 C56 109.6(5) . . ?
C59 C57 C58 111.9(7) . . ?
C60 C57 C58 109.7(7) . . ?
C56 C57 C58 105.8(5) . . ?
C57 C58 H58A 109.5 . . ?
C57 C58 H58B 109.5 . . ?
H58A C58 H58B 109.5 . . ?
C57 C58 H58C 109.5 . . ?
H58A C58 H58C 109.5 . . ?
H58B C58 H58C 109.5 . . ?
C57 C59 H59A 109.5 . . ?
C57 C59 H59B 109.5 . . ?
H59A C59 H59B 109.5 . . ?
C57 C59 H59C 109.5 . . ?
H59A C59 H59C 109.5 . . ?
H59B C59 H59C 109.5 . . ?
C57 C60 H60A 109.5 . . ?
C57 C60 H60B 109.5 . . ?
H60A C60 H60B 109.5 . . ?
C57 C60 H60C 109.5 . . ?
H60A C60 H60C 109.5 . . ?
H60B C60 H60C 109.5 . . ?
O25 C61 O26 124.7(4) . . ?
O25 C61 C62 119.0(5) . . ?
O26 C61 C62 116.3(5) . . ?
C65 C62 C63 110.0(6) . . ?
C65 C62 C61 111.2(6) . . ?
C63 C62 C61 111.2(6) . . ?
C65 C62 C64 111.2(7) . . ?
C63 C62 C64 109.9(7) . . ?
C61 C62 C64 103.1(5) . . ?
C62 C63 H63A 109.5 . . ?
C62 C63 H63B 109.5 . . ?
H63A C63 H63B 109.5 . . ?
C62 C63 H63C 109.5 . . ?
H63A C63 H63C 109.5 . . ?
H63B C63 H63C 109.5 . . ?
C62 C64 H64A 109.5 . . ?
C62 C64 H64B 109.5 . . ?
H64A C64 H64B 109.5 . . ?
C62 C64 H64C 109.5 . . ?
H64A C64 H64C 109.5 . . ?
H64B C64 H64C 109.5 . . ?
C62 C65 H65A 109.5 . . ?
C62 C65 H65B 109.5 . . ?
H65A C65 H65B 109.5 . . ?
C62 C65 H65C 109.5 . . ?
H65A C65 H65C 109.5 . . ?
H65B C65 H65C 109.5 . . ?
O28 C66 O27 124.6(4) . . ?
O28 C66 C67 117.5(5) . . ?
O27 C66 C67 117.9(5) . . ?
C70 C67 C66 111.7(5) . . ?
C70 C67 C69 118.5(7) . . ?
C66 C67 C69 104.1(5) . . ?
C70 C67 C68 108.9(6) . . ?
C66 C67 C68 110.1(5) . . ?
C69 C67 C68 103.2(6) . . ?
C67 C68 H68A 109.5 . . ?
C67 C68 H68B 109.5 . . ?
H68A C68 H68B 109.5 . . ?
C67 C68 H68C 109.5 . . ?
H68A C68 H68C 109.5 . . ?
H68B C68 H68C 109.5 . . ?
C67 C69 H69A 109.5 . . ?
C67 C69 H69B 109.5 . . ?
H69A C69 H69B 109.5 . . ?
C67 C69 H69C 109.5 . . ?
H69A C69 H69C 109.5 . . ?
H69B C69 H69C 109.5 . . ?
C67 C70 H70A 109.5 . . ?
C67 C70 H70B 109.5 . . ?
H70A C70 H70B 109.5 . . ?
C67 C70 H70C 109.5 . . ?
H70A C70 H70C 109.5 . . ?
H70B C70 H70C 109.5 . . ?
O30 C71 O29 125.1(4) . . ?
O30 C71 C72 117.2(4) . . ?
O29 C71 C72 117.5(4) . . ?
C75 C72 C74 110.1(6) . . ?
C75 C72 C71 111.2(5) . . ?
C74 C72 C71 109.3(5) . . ?
C75 C72 C73 111.7(6) . . ?
C74 C72 C73 109.3(6) . . ?
C71 C72 C73 105.1(5) . . ?
C72 C73 H73A 109.5 . . ?
C72 C73 H73B 109.5 . . ?
H73A C73 H73B 109.5 . . ?
C72 C73 H73C 109.5 . . ?
H73A C73 H73C 109.5 . . ?
H73B C73 H73C 109.5 . . ?
C72 C74 H74A 109.5 . . ?
C72 C74 H74B 109.5 . . ?
H74A C74 H74B 109.5 . . ?
C72 C74 H74C 109.5 . . ?
H74A C74 H74C 109.5 . . ?
H74B C74 H74C 109.5 . . ?
C72 C75 H75A 109.5 . . ?
C72 C75 H75B 109.5 . . ?
H75A C75 H75B 109.5 . . ?
C72 C75 H75C 109.5 . . ?
H75A C75 H75C 109.5 . . ?
H75B C75 H75C 109.5 . . ?
O32 C76 O31 125.4(4) . . ?
O32 C76 C77 118.3(4) . . ?
O31 C76 C77 116.3(4) . . ?
C80 C77 C76 111.2(5) . . ?
C80 C77 C79 109.7(6) . . ?
C76 C77 C79 110.5(5) . . ?
C80 C77 C78 114.0(6) . . ?
C76 C77 C78 104.3(5) . . ?
C79 C77 C78 106.8(6) . . ?
C77 C78 H78A 109.5 . . ?
C77 C78 H78B 109.5 . . ?
H78A C78 H78B 109.5 . . ?
C77 C78 H78C 109.5 . . ?
H78A C78 H78C 109.5 . . ?
H78B C78 H78C 109.5 . . ?
C77 C79 H79A 109.5 . . ?
C77 C79 H79B 109.5 . . ?
H79A C79 H79B 109.5 . . ?
C77 C79 H79C 109.5 . . ?
H79A C79 H79C 109.5 . . ?
H79B C79 H79C 109.5 . . ?
C77 C80 H80A 109.5 . . ?
C77 C80 H80B 109.5 . . ?
H80A C80 H80B 109.5 . . ?
C77 C80 H80C 109.5 . . ?
H80A C80 H80C 109.5 . . ?
H80B C80 H80C 109.5 . . ?
C90 N1 C94 116.1(5) . . ?
C90 N1 H1A 108.3 . . ?
C94 N1 H1A 108.3 . . ?
C90 N1 H1B 108.3 . . ?
C94 N1 H1B 108.3 . . ?
H1A N1 H1B 107.4 . . ?
N1 C90 C91 112.9(6) . . ?
N1 C90 H90A 109.0 . . ?
C91 C90 H90A 109.0 . . ?
N1 C90 H90B 109.0 . . ?
C91 C90 H90B 109.0 . . ?
H90A C90 H90B 107.8 . . ?
C92 C91 C90 118.0(7) . . ?
C92 C91 H91A 107.8 . . ?
C90 C91 H91A 107.8 . . ?
C92 C91 H91B 107.8 . . ?
C90 C91 H91B 107.8 . . ?
H91A C91 H91B 107.1 . . ?
C91 C92 C93 117.1(7) . . ?
C91 C92 H92A 108.0 . . ?
C93 C92 H92A 108.0 . . ?
C91 C92 H92B 108.0 . . ?
C93 C92 H92B 108.0 . . ?
H92A C92 H92B 107.3 . . ?
C92 C93 C94 111.1(7) . . ?
C92 C93 H93A 109.4 . . ?
C94 C93 H93A 109.4 . . ?
C92 C93 H93B 109.4 . . ?
C94 C93 H93B 109.4 . . ?
H93A C93 H93B 108.0 . . ?
N1 C94 C93 111.8(6) . . ?
N1 C94 H94A 109.2 . . ?
C93 C94 H94A 109.2 . . ?
N1 C94 H94B 109.2 . . ?
C93 C94 H94B 109.2 . . ?
H94A C94 H94B 107.9 . . ?

loop_
_geom_bond_atom_site_label_1
_geom_bond_atom_site_label_2
_geom_bond_distance
_geom_bond_site_symmetry_2
_geom_bond_publ_flag
Cr1 F1 1.912(2) . ?
Cr1 F8 1.925(3) . ?
Cr1 O30 1.945(3) . ?
Cr1 O3 1.946(3) . ?
Cr1 O1 1.950(4) . ?
Cr1 O32 1.966(3) . ?
Cr2 F2 1.891(3) . ?
Cr2 F1 1.928(3) . ?
Cr2 O5 1.942(3) . ?
Cr2 O4 1.962(3) . ?
Cr2 O7 1.965(4) . ?
Cr2 O2 1.965(4) . ?
Cr3 F3 1.928(3) . ?
Cr3 O11 1.953(3) . ?
Cr3 F2 1.967(3) . ?
Cr3 O9 1.969(3) . ?
Cr3 O6 1.975(3) . ?
Cr3 O8 2.001(3) . ?
Co4 O12 2.001(3) . ?
Co4 O10 2.006(3) . ?
Co4 F4 2.025(3) . ?
Co4 O13 2.033(3) . ?
Co4 O15 2.043(3) . ?
Co4 F3 2.060(3) . ?
Cr5 F4 1.888(3) . ?
Cr5 O14 1.941(3) . ?
Cr5 F5 1.958(3) . ?
Cr5 O16 1.964(3) . ?
Cr5 O17 1.968(3) . ?
Cr5 O19 1.978(3) . ?
Cr6 F5 1.911(3) . ?
Cr6 F6 1.926(3) . ?
Cr6 O20 1.936(3) . ?
Cr6 O18 1.957(3) . ?
Cr6 O21 1.957(3) . ?
Cr6 O23 1.965(3) . ?
Cr7 F6 1.916(3) . ?
Cr7 F7 1.930(3) . ?
Cr7 O27 1.942(3) . ?
Cr7 O25 1.951(3) . ?
Cr7 O22 1.956(3) . ?
Cr7 O24 1.968(4) . ?
Cr8 F7 1.923(3) . ?
Cr8 F8 1.925(2) . ?
Cr8 O26 1.934(4) . ?
Cr8 O28 1.941(4) . ?
Cr8 O29 1.944(4) . ?
Cr8 O31 1.960(4) . ?
O1 C1 1.258(6) . ?
O2 C1 1.248(6) . ?
O3 C6 1.250(6) . ?
O4 C6 1.253(6) . ?
O5 C11 1.261(6) . ?
O6 C11 1.249(6) . ?
O7 C16 1.262(6) . ?
O8 C16 1.258(6) . ?
O9 C21 1.268(6) . ?
O10 C21 1.246(6) . ?
O11 C26 1.264(5) . ?
O12 C26 1.243(5) . ?
O13 C31 1.236(6) . ?
O14 C31 1.263(6) . ?
O15 C36 1.250(6) . ?
O16 C36 1.272(6) . ?
O17 C41 1.250(5) . ?
O18 C41 1.267(6) . ?
O19 C46 1.260(6) . ?
O20 C46 1.261(6) . ?
O21 C51 1.250(6) . ?
O22 C51 1.248(6) . ?
O23 C56 1.262(6) . ?
O24 C56 1.268(6) . ?
O25 C61 1.246(6) . ?
O26 C61 1.256(6) . ?
O27 C66 1.254(6) . ?
O28 C66 1.239(6) . ?
O29 C71 1.245(6) . ?
O30 C71 1.233(6) . ?
O31 C76 1.250(6) . ?
O32 C76 1.246(6) . ?
C1 C2 1.535(7) . ?
C2 C4 1.490(10) . ?
C2 C5 1.504(9) . ?
C2 C3 1.508(9) . ?
C3 H3A 0.9800 . ?
C3 H3B 0.9800 . ?
C3 H3C 0.9800 . ?
C4 H4A 0.9800 . ?
C4 H4B 0.9800 . ?
C4 H4C 0.9800 . ?
C5 H5A 0.9800 . ?
C5 H5B 0.9800 . ?
C5 H5C 0.9800 . ?
C6 C7 1.520(7) . ?
C7 C8 1.450(10) . ?
C7 C10 1.485(9) . ?
C7 C9 1.614(12) . ?
C8 H8A 0.9800 . ?
C8 H8B 0.9800 . ?
C8 H8C 0.9800 . ?
C9 H9A 0.9800 . ?
C9 H9B 0.9800 . ?
C9 H9C 0.9800 . ?
C10 H10A 0.9800 . ?
C10 H10B 0.9800 . ?
C10 H10C 0.9800 . ?
C11 C12 1.528(6) . ?
C12 C14 1.525(8) . ?
C12 C15 1.527(7) . ?
C12 C13 1.529(8) . ?
C13 H13A 0.9800 . ?
C13 H13B 0.9800 . ?
C13 H13C 0.9800 . ?
C14 H14A 0.9800 . ?
C14 H14B 0.9800 . ?
C14 H14C 0.9800 . ?
C15 H15A 0.9800 . ?
C15 H15B 0.9800 . ?
C15 H15C 0.9800 . ?
C16 C17 1.522(7) . ?
C17 C20 1.464(11) . ?
C17 C19 1.484(9) . ?
C17 C18 1.566(13) . ?
C18 H18A 0.9800 . ?
C18 H18B 0.9800 . ?
C18 H18C 0.9800 . ?
C19 H19A 0.9800 . ?
C19 H19B 0.9800 . ?
C19 H19C 0.9800 . ?
C20 H20A 0.9800 . ?
C20 H20B 0.9800 . ?
C20 H20C 0.9800 . ?
C21 C22 1.525(7) . ?
C22 C25 1.505(8) . ?
C22 C23 1.524(9) . ?
C22 C24 1.537(7) . ?
C23 H23A 0.9800 . ?
C23 H23B 0.9800 . ?
C23 H23C 0.9800 . ?
C24 H24A 0.9800 . ?
C24 H24B 0.9800 . ?
C24 H24C 0.9800 . ?
C25 H25A 0.9800 . ?
C25 H25B 0.9800 . ?
C25 H25C 0.9800 . ?
C26 C27 1.539(7) . ?
C27 C30 1.514(8) . ?
C27 C28 1.514(9) . ?
C27 C29 1.526(8) . ?
C28 H28A 0.9800 . ?
C28 H28B 0.9800 . ?
C28 H28C 0.9800 . ?
C29 H29A 0.9800 . ?
C29 H29B 0.9800 . ?
C29 H29C 0.9800 . ?
C30 H30A 0.9800 . ?
C30 H30B 0.9800 . ?
C30 H30C 0.9800 . ?
C31 C32 1.540(7) . ?
C32 C33 1.511(9) . ?
C32 C34 1.518(9) . ?
C32 C35 1.526(9) . ?
C33 H33A 0.9800 . ?
C33 H33B 0.9800 . ?
C33 H33C 0.9800 . ?
C34 H34A 0.9800 . ?
C34 H34B 0.9800 . ?
C34 H34C 0.9800 . ?
C35 H35A 0.9800 . ?
C35 H35B 0.9800 . ?
C35 H35C 0.9800 . ?
C36 C37 1.524(7) . ?
C37 C40 1.437(10) . ?
C37 C39 1.463(11) . ?
C37 C38 1.528(12) . ?
C38 H38A 0.9800 . ?
C38 H38B 0.9800 . ?
C38 H38C 0.9800 . ?
C39 H39A 0.9800 . ?
C39 H39B 0.9800 . ?
C39 H39C 0.9800 . ?
C40 H40A 0.9800 . ?
C40 H40B 0.9800 . ?
C40 H40C 0.9800 . ?
C41 C42 1.516(7) . ?
C42 C44 1.462(9) . ?
C42 C43 1.508(8) . ?
C42 C45 1.567(10) . ?
C43 H43A 0.9800 . ?
C43 H43B 0.9800 . ?
C43 H43C 0.9800 . ?
C44 H44A 0.9800 . ?
C44 H44B 0.9800 . ?
C44 H44C 0.9800 . ?
C45 H45A 0.9800 . ?
C45 H45B 0.9800 . ?
C45 H45C 0.9800 . ?
C46 C47 1.531(7) . ?
C47 C50 1.510(9) . ?
C47 C48 1.536(8) . ?
C47 C49 1.537(9) . ?
C48 H48A 0.9800 . ?
C48 H48B 0.9800 . ?
C48 H48C 0.9800 . ?
C49 H49A 0.9800 . ?
C49 H49B 0.9800 . ?
C49 H49C 0.9800 . ?
C50 H50A 0.9800 . ?
C50 H50B 0.9800 . ?
C50 H50C 0.9800 . ?
C51 C52 1.528(7) . ?
C52 C53 1.528(8) . ?
C52 C54 1.532(8) . ?
C52 C55 1.533(8) . ?
C53 H53A 0.9800 . ?
C53 H53B 0.9800 . ?
C53 H53C 0.9800 . ?
C54 H54A 0.9800 . ?
C54 H54B 0.9800 . ?
C54 H54C 0.9800 . ?
C55 H55A 0.9800 . ?
C55 H55B 0.9800 . ?
C55 H55C 0.9800 . ?
C56 C57 1.522(7) . ?
C57 C59 1.512(9) . ?
C57 C60 1.521(9) . ?
C57 C58 1.526(10) . ?
C58 H58A 0.9800 . ?
C58 H58B 0.9800 . ?
C58 H58C 0.9800 . ?
C59 H59A 0.9800 . ?
C59 H59B 0.9800 . ?
C59 H59C 0.9800 . ?
C60 H60A 0.9800 . ?
C60 H60B 0.9800 . ?
C60 H60C 0.9800 . ?
C61 C62 1.524(7) . ?
C62 C65 1.497(10) . ?
C62 C63 1.518(11) . ?
C62 C64 1.548(9) . ?
C63 H63A 0.9800 . ?
C63 H63B 0.9800 . ?
C63 H63C 0.9800 . ?
C64 H64A 0.9800 . ?
C64 H64B 0.9800 . ?
C64 H64C 0.9800 . ?
C65 H65A 0.9800 . ?
C65 H65B 0.9800 . ?
C65 H65C 0.9800 . ?
C66 C67 1.522(7) . ?
C67 C70 1.472(9) . ?
C67 C69 1.534(10) . ?
C67 C68 1.568(9) . ?
C68 H68A 0.9800 . ?
C68 H68B 0.9800 . ?
C68 H68C 0.9800 . ?
C69 H69A 0.9800 . ?
C69 H69B 0.9800 . ?
C69 H69C 0.9800 . ?
C70 H70A 0.9800 . ?
C70 H70B 0.9800 . ?
C70 H70C 0.9800 . ?
C71 C72 1.535(7) . ?
C72 C75 1.500(9) . ?
C72 C74 1.518(9) . ?
C72 C73 1.537(9) . ?
C73 H73A 0.9800 . ?
C73 H73B 0.9800 . ?
C73 H73C 0.9800 . ?
C74 H74A 0.9800 . ?
C74 H74B 0.9800 . ?
C74 H74C 0.9800 . ?
C75 H75A 0.9800 . ?
C75 H75B 0.9800 . ?
C75 H75C 0.9800 . ?
C76 C77 1.525(7) . ?
C77 C80 1.491(9) . ?
C77 C79 1.526(9) . ?
C77 C78 1.540(9) . ?
C78 H78A 0.9800 . ?
C78 H78B 0.9800 . ?
C78 H78C 0.9800 . ?
C79 H79A 0.9800 . ?
C79 H79B 0.9800 . ?
C79 H79C 0.9800 . ?
C80 H80A 0.9800 . ?
C80 H80B 0.9800 . ?
C80 H80C 0.9800 . ?
N1 C90 1.421(9) . ?
N1 C94 1.422(10) . ?
N1 H1A 0.9200 . ?
N1 H1B 0.9200 . ?
C90 C91 1.474(9) . ?
C90 H90A 0.9900 . ?
C90 H90B 0.9900 . ?
C91 C92 1.409(10) . ?
C91 H91A 0.9900 . ?
C91 H91B 0.9900 . ?
C92 C93 1.487(9) . ?
C92 H92A 0.9900 . ?
C92 H92B 0.9900 . ?
C93 C94 1.553(11) . ?
C93 H93A 0.9900 . ?
C93 H93B 0.9900 . ?
C94 H94A 0.9900 . ?
C94 H94B 0.9900 . ?

loop_
_geom_hbond_atom_site_label_D
_geom_hbond_atom_site_label_H
_geom_hbond_atom_site_label_A
_geom_hbond_distance_DH
_geom_hbond_distance_HA
_geom_hbond_distance_DA
_geom_hbond_angle_DHA
_geom_hbond_site_symmetry_A
N1 H1A F3 0.92 1.90 2.759(6) 154.6 .
N1 H1B F5 0.92 2.08 2.858(6) 140.9 .
N1 H1B F4 0.92 2.32 2.907(6) 121.0 .

loop_
_geom_torsion_atom_site_label_1
_geom_torsion_atom_site_label_2
_geom_torsion_atom_site_label_3
_geom_torsion_atom_site_label_4
_geom_torsion
_geom_torsion_site_symmetry_1
_geom_torsion_site_symmetry_2
_geom_torsion_site_symmetry_3
_geom_torsion_site_symmetry_4
_geom_torsion_publ_flag
F8 Cr1 F1 Cr2 -129.98(16) . . . . ?
O30 Cr1 F1 Cr2 47(3) . . . . ?
O3 Cr1 F1 Cr2 51.35(19) . . . . ?
O1 Cr1 F1 Cr2 -39.07(19) . . . . ?
O32 Cr1 F1 Cr2 139.52(17) . . . . ?
F2 Cr2 F1 Cr1 138.57(17) . . . . ?
O5 Cr2 F1 Cr1 6(5) . . . . ?
O4 Cr2 F1 Cr1 -42.54(19) . . . . ?
O7 Cr2 F1 Cr1 -130.58(17) . . . . ?
O2 Cr2 F1 Cr1 47.52(18) . . . . ?
F1 Cr2 F2 Cr3 136.97(17) . . . . ?
O5 Cr2 F2 Cr3 -44.6(2) . . . . ?
O4 Cr2 F2 Cr3 102(4) . . . . ?
O7 Cr2 F2 Cr3 46.93(18) . . . . ?
O2 Cr2 F2 Cr3 -131.72(18) . . . . ?
F3 Cr3 F2 Cr2 -146.38(17) . . . . ?
O11 Cr3 F2 Cr2 -44.9(19) . . . . ?
O9 Cr3 F2 Cr2 121.72(18) . . . . ?
O6 Cr3 F2 Cr2 33.79(19) . . . . ?
O8 Cr3 F2 Cr2 -56.73(18) . . . . ?
O11 Cr3 F3 Co4 49.70(17) . . . . ?
F2 Cr3 F3 Co4 -134.28(15) . . . . ?
O9 Cr3 F3 Co4 -50.33(16) . . . . ?
O6 Cr3 F3 Co4 41(4) . . . . ?
O8 Cr3 F3 Co4 138.07(16) . . . . ?
O12 Co4 F3 Cr3 -52.10(17) . . . . ?
O10 Co4 F3 Cr3 48.19(16) . . . . ?
F4 Co4 F3 Cr3 132.48(15) . . . . ?
O13 Co4 F3 Cr3 160(4) . . . . ?
O15 Co4 F3 Cr3 -141.30(16) . . . . ?
O14 Cr5 F4 Co4 47.93(17) . . . . ?
F5 Cr5 F4 Co4 -133.78(15) . . . . ?
O16 Cr5 F4 Co4 -42.78(17) . . . . ?
O17 Cr5 F4 Co4 136.39(16) . . . . ?
O19 Cr5 F4 Co4 -118.8(18) . . . . ?
O12 Co4 F4 Cr5 100.1(11) . . . . ?
O10 Co4 F4 Cr5 -121.01(17) . . . . ?
O13 Co4 F4 Cr5 -31.69(17) . . . . ?
O15 Co4 F4 Cr5 58.58(17) . . . . ?
F3 Co4 F4 Cr5 147.40(16) . . . . ?
F6 Cr6 F5 Cr5 125.49(16) . . . . ?
O20 Cr6 F5 Cr5 -55.86(18) . . . . ?
O18 Cr6 F5 Cr5 36.33(18) . . . . ?
O21 Cr6 F5 Cr5 -65(3) . . . . ?
O23 Cr6 F5 Cr5 -144.68(17) . . . . ?
F4 Cr5 F5 Cr6 -142.51(16) . . . . ?
O14 Cr5 F5 Cr6 -55(5) . . . . ?
O16 Cr5 F5 Cr6 124.20(17) . . . . ?
O17 Cr5 F5 Cr6 -52.27(17) . . . . ?
O19 Cr5 F5 Cr6 38.56(18) . . . . ?
F7 Cr7 F6 Cr6 -135.70(16) . . . . ?
O27 Cr7 F6 Cr6 -11(3) . . . . ?
O25 Cr7 F6 Cr6 134.55(17) . . . . ?
O22 Cr7 F6 Cr6 46.59(19) . . . . ?
O24 Cr7 F6 Cr6 -44.74(18) . . . . ?
F5 Cr6 F6 Cr7 145.86(16) . . . . ?
O20 Cr6 F6 Cr7 103(4) . . . . ?
O18 Cr6 F6 Cr7 -121.13(17) . . . . ?
O21 Cr6 F6 Cr7 -33.60(18) . . . . ?
O23 Cr6 F6 Cr7 56.17(18) . . . . ?
F8 Cr8 F7 Cr7 133.88(16) . . . . ?
O26 Cr8 F7 Cr7 45.82(18) . . . . ?
O28 Cr8 F7 Cr7 -49.3(2) . . . . ?
O29 Cr8 F7 Cr7 -28(3) . . . . ?
O31 Cr8 F7 Cr7 -136.33(18) . . . . ?
F6 Cr7 F7 Cr8 -140.94(16) . . . . ?
O27 Cr7 F7 Cr8 41.48(19) . . . . ?
O25 Cr7 F7 Cr8 -52.73(18) . . . . ?
O22 Cr7 F7 Cr8 -12(3) . . . . ?
O24 Cr7 F7 Cr8 128.83(17) . . . . ?
F1 Cr1 F8 Cr8 -137.98(16) . . . . ?
O30 Cr1 F8 Cr8 42.16(19) . . . . ?
O3 Cr1 F8 Cr8 -72(5) . . . . ?
O1 Cr1 F8 Cr8 129.06(17) . . . . ?
O32 Cr1 F8 Cr8 -47.78(18) . . . . ?
F7 Cr8 F8 Cr1 142.04(16) . . . . ?
O26 Cr8 F8 Cr1 -127.68(17) . . . . ?
O28 Cr8 F8 Cr1 24(3) . . . . ?
O29 Cr8 F8 Cr1 -39.2(2) . . . . ?
O31 Cr8 F8 Cr1 51.89(19) . . . . ?
F1 Cr1 O1 C1 10.8(5) . . . . ?
F8 Cr1 O1 C1 99.8(5) . . . . ?
O30 Cr1 O1 C1 -166.6(5) . . . . ?
O3 Cr1 O1 C1 -79.7(5) . . . . ?
O32 Cr1 O1 C1 -145(2) . . . . ?
F2 Cr2 O2 C1 -124.9(4) . . . . ?
F1 Cr2 O2 C1 -37.4(5) . . . . ?
O5 Cr2 O2 C1 141.1(5) . . . . ?
O4 Cr2 O2 C1 53.6(5) . . . . ?
O7 Cr2 O2 C1 90(4) . . . . ?
F1 Cr1 O3 C6 -32.6(5) . . . . ?
F8 Cr1 O3 C6 -99(5) . . . . ?
O30 Cr1 O3 C6 147.2(5) . . . . ?
O1 Cr1 O3 C6 60.4(5) . . . . ?
O32 Cr1 O3 C6 -122.8(5) . . . . ?
F2 Cr2 O4 C6 40(5) . . . . ?
F1 Cr2 O4 C6 5.2(5) . . . . ?
O5 Cr2 O4 C6 -173.1(5) . . . . ?
O7 Cr2 O4 C6 95.3(5) . . . . ?
O2 Cr2 O4 C6 -86.1(5) . . . . ?
F2 Cr2 O5 C11 31.8(5) . . . . ?
F1 Cr2 O5 C11 164(4) . . . . ?
O4 Cr2 O5 C11 -147.1(5) . . . . ?
O7 Cr2 O5 C11 -59.2(5) . . . . ?
O2 Cr2 O5 C11 122.7(5) . . . . ?
F3 Cr3 O6 C11 -173(92) . . . . ?
O11 Cr3 O6 C11 178.1(5) . . . . ?
F2 Cr3 O6 C11 2.0(5) . . . . ?
O9 Cr3 O6 C11 -81.8(5) . . . . ?
O8 Cr3 O6 C11 89.7(5) . . . . ?
F2 Cr2 O7 C16 -10.4(5) . . . . ?
F1 Cr2 O7 C16 -97.8(5) . . . . ?
O5 Cr2 O7 C16 83.6(5) . . . . ?
O4 Cr2 O7 C16 171.2(5) . . . . ?
O2 Cr2 O7 C16 135(3) . . . . ?
F3 Cr3 O8 C16 129.9(4) . . . . ?
O11 Cr3 O8 C16 -138.6(5) . . . . ?
F2 Cr3 O8 C16 40.6(4) . . . . ?
O9 Cr3 O8 C16 30.1(13) . . . . ?
O6 Cr3 O8 C16 -52.2(5) . . . . ?
F3 Cr3 O9 C21 9.2(4) . . . . ?
O11 Cr3 O9 C21 -82.7(4) . . . . ?
F2 Cr3 O9 C21 98.3(4) . . . . ?
O6 Cr3 O9 C21 -168.7(4) . . . . ?
O8 Cr3 O9 C21 108.8(10) . . . . ?
O12 Co4 O10 C21 89.5(4) . . . . ?
F4 Co4 O10 C21 -86.3(4) . . . . ?
O13 Co4 O10 C21 -179.1(4) . . . . ?
O15 Co4 O10 C21 -88.8(9) . . . . ?
F3 Co4 O10 C21 -0.9(4) . . . . ?
F3 Cr3 O11 C26 -14.2(5) . . . . ?
F2 Cr3 O11 C26 -115.6(18) . . . . ?
O9 Cr3 O11 C26 77.9(5) . . . . ?
O6 Cr3 O11 C26 165.5(5) . . . . ?
O8 Cr3 O11 C26 -103.8(5) . . . . ?
O10 Co4 O12 C26 -71.4(4) . . . . ?
F4 Co4 O12 C26 66.9(13) . . . . ?
O13 Co4 O12 C26 -161.3(4) . . . . ?
O15 Co4 O12 C26 108.3(4) . . . . ?
F3 Co4 O12 C26 19.8(4) . . . . ?
O12 Co4 O13 C31 175.4(5) . . . . ?
O10 Co4 O13 C31 75.1(5) . . . . ?
F4 Co4 O13 C31 -9.3(5) . . . . ?
O15 Co4 O13 C31 -95.4(5) . . . . ?
F3 Co4 O13 C31 -37(4) . . . . ?
F4 Cr5 O14 C31 -41.2(4) . . . . ?
F5 Cr5 O14 C31 -128(4) . . . . ?
O16 Cr5 O14 C31 52.2(4) . . . . ?
O17 Cr5 O14 C31 -131.3(4) . . . . ?
O19 Cr5 O14 C31 137.8(4) . . . . ?
O12 Co4 O15 C36 126.0(4) . . . . ?
O10 Co4 O15 C36 -55.6(11) . . . . ?
F4 Co4 O15 C36 -58.1(4) . . . . ?
O13 Co4 O15 C36 34.6(4) . . . . ?
F3 Co4 O15 C36 -143.8(4) . . . . ?
F4 Cr5 O16 C36 9.4(4) . . . . ?
O14 Cr5 O16 C36 -85.3(4) . . . . ?
F5 Cr5 O16 C36 94.7(4) . . . . ?
O17 Cr5 O16 C36 -158(2) . . . . ?
O19 Cr5 O16 C36 -174.6(4) . . . . ?
F4 Cr5 O17 C41 130.0(4) . . . . ?
O14 Cr5 O17 C41 -135.3(4) . . . . ?
F5 Cr5 O17 C41 44.8(4) . . . . ?
O16 Cr5 O17 C41 -63(2) . . . . ?
O19 Cr5 O17 C41 -46.0(4) . . . . ?
F5 Cr6 O18 C41 4.7(4) . . . . ?
F6 Cr6 O18 C41 -84.1(4) . . . . ?
O20 Cr6 O18 C41 94.5(4) . . . . ?
O21 Cr6 O18 C41 -178.3(4) . . . . ?
O23 Cr6 O18 C41 -155(3) . . . . ?
F4 Cr5 O19 C46 -6(2) . . . . ?
O14 Cr5 O19 C46 -173.0(4) . . . . ?
F5 Cr5 O19 C46 8.7(4) . . . . ?
O16 Cr5 O19 C46 -82.5(4) . . . . ?
O17 Cr5 O19 C46 98.5(4) . . . . ?
F5 Cr6 O20 C46 43.7(4) . . . . ?
F6 Cr6 O20 C46 87(4) . . . . ?
O18 Cr6 O20 C46 -49.3(4) . . . . ?
O21 Cr6 O20 C46 -136.8(4) . . . . ?
O23 Cr6 O20 C46 133.4(4) . . . . ?
F5 Cr6 O21 C51 -172(26) . . . . ?
F6 Cr6 O21 C51 -1.8(5) . . . . ?
O20 Cr6 O21 C51 179.6(5) . . . . ?
O18 Cr6 O21 C51 87.3(5) . . . . ?
O23 Cr6 O21 C51 -91.6(5) . . . . ?
F6 Cr7 O22 C51 -39.8(5) . . . . ?
F7 Cr7 O22 C51 -169(3) . . . . ?
O27 Cr7 O22 C51 137.7(5) . . . . ?
O25 Cr7 O22 C51 -127.9(5) . . . . ?
O24 Cr7 O22 C51 50.5(5) . . . . ?
F5 Cr6 O23 C56 -128.7(4) . . . . ?
F6 Cr6 O23 C56 -39.8(4) . . . . ?
O20 Cr6 O23 C56 141.7(4) . . . . ?
O18 Cr6 O23 C56 31(3) . . . . ?
O21 Cr6 O23 C56 54.4(4) . . . . ?
F6 Cr7 O24 C56 6.3(5) . . . . ?
F7 Cr7 O24 C56 95.8(5) . . . . ?
O27 Cr7 O24 C56 -172.1(5) . . . . ?
O25 Cr7 O24 C56 -18(6) . . . . ?
O22 Cr7 O24 C56 -86.0(5) . . . . ?
F6 Cr7 O25 C61 112.8(4) . . . . ?
F7 Cr7 O25 C61 23.2(4) . . . . ?
O27 Cr7 O25 C61 -68.8(4) . . . . ?
O22 Cr7 O25 C61 -154.9(4) . . . . ?
O24 Cr7 O25 C61 137(5) . . . . ?
F7 Cr8 O26 C61 -2.1(5) . . . . ?
F8 Cr8 O26 C61 -93.2(5) . . . . ?
O28 Cr8 O26 C61 88.5(5) . . . . ?
O29 Cr8 O26 C61 174.1(5) . . . . ?
O31 Cr8 O26 C61 -104(5) . . . . ?
F6 Cr7 O27 C66 -125(3) . . . . ?
F7 Cr7 O27 C66 -0.5(5) . . . . ?
O25 Cr7 O27 C66 89.4(5) . . . . ?
O22 Cr7 O27 C66 177.1(5) . . . . ?
O24 Cr7 O27 C66 -91.4(5) . . . . ?
F7 Cr8 O28 C66 25.8(6) . . . . ?
F8 Cr8 O28 C66 144(2) . . . . ?
O26 Cr8 O28 C66 -64.6(6) . . . . ?
O29 Cr8 O28 C66 -152.8(6) . . . . ?
O31 Cr8 O28 C66 115.9(6) . . . . ?
F7 Cr8 O29 C71 175(28) . . . . ?
F8 Cr8 O29 C71 13.3(6) . . . . ?
O26 Cr8 O29 C71 101.3(6) . . . . ?
O28 Cr8 O29 C71 -163.5(6) . . . . ?
O31 Cr8 O29 C71 -76.5(6) . . . . ?
F1 Cr1 O30 C71 161(3) . . . . ?
F8 Cr1 O30 C71 -21.7(5) . . . . ?
O3 Cr1 O30 C71 157.0(5) . . . . ?
O1 Cr1 O30 C71 -112.4(5) . . . . ?
O32 Cr1 O30 C71 68.8(5) . . . . ?
F7 Cr8 O31 C76 -124.8(5) . . . . ?
F8 Cr8 O31 C76 -33.7(5) . . . . ?
O26 Cr8 O31 C76 -22(5) . . . . ?
O28 Cr8 O31 C76 144.6(5) . . . . ?
O29 Cr8 O31 C76 58.9(5) . . . . ?
F1 Cr1 O32 C76 109.9(5) . . . . ?
F8 Cr1 O32 C76 20.9(5) . . . . ?
O30 Cr1 O32 C76 -72.7(5) . . . . ?
O3 Cr1 O32 C76 -159.7(5) . . . . ?
O1 Cr1 O32 C76 -94(3) . . . . ?
Cr2 O2 C1 O1 18.8(8) . . . . ?
Cr2 O2 C1 C2 -159.4(4) . . . . ?
Cr1 O1 C1 O2 -1.2(8) . . . . ?
Cr1 O1 C1 C2 177.0(4) . . . . ?
O2 C1 C2 C4 -58.5(8) . . . . ?
O1 C1 C2 C4 123.1(7) . . . . ?
O2 C1 C2 C5 -180.0(7) . . . . ?
O1 C1 C2 C5 1.7(8) . . . . ?
O2 C1 C2 C3 59.8(7) . . . . ?
O1 C1 C2 C3 -118.6(7) . . . . ?
Cr1 O3 C6 O4 5.3(9) . . . . ?
Cr1 O3 C6 C7 -176.2(4) . . . . ?
Cr2 O4 C6 O3 13.0(9) . . . . ?
Cr2 O4 C6 C7 -165.5(4) . . . . ?
O3 C6 C7 C8 34.0(10) . . . . ?
O4 C6 C7 C8 -147.3(8) . . . . ?
O3 C6 C7 C10 170.4(7) . . . . ?
O4 C6 C7 C10 -11.0(9) . . . . ?
O3 C6 C7 C9 -78.4(7) . . . . ?
O4 C6 C7 C9 100.2(7) . . . . ?
Cr3 O6 C11 O5 -17.3(9) . . . . ?
Cr3 O6 C11 C12 159.3(4) . . . . ?
Cr2 O5 C11 O6 -4.6(8) . . . . ?
Cr2 O5 C11 C12 178.7(4) . . . . ?
O6 C11 C12 C14 -94.6(6) . . . . ?
O5 C11 C12 C14 82.3(6) . . . . ?
O6 C11 C12 C15 146.8(5) . . . . ?
O5 C11 C12 C15 -36.3(7) . . . . ?
O6 C11 C12 C13 24.3(7) . . . . ?
O5 C11 C12 C13 -158.7(6) . . . . ?
Cr3 O8 C16 O7 -17.0(8) . . . . ?
Cr3 O8 C16 C17 160.0(4) . . . . ?
Cr2 O7 C16 O8 -3.6(8) . . . . ?
Cr2 O7 C16 C17 179.4(4) . . . . ?
O8 C16 C17 C20 31.0(10) . . . . ?
O7 C16 C17 C20 -151.8(8) . . . . ?
O8 C16 C17 C19 160.4(6) . . . . ?
O7 C16 C17 C19 -22.4(9) . . . . ?
O8 C16 C17 C18 -84.1(8) . . . . ?
O7 C16 C17 C18 93.2(8) . . . . ?
Co4 O10 C21 O9 -42.8(6) . . . . ?
Co4 O10 C21 C22 134.7(4) . . . . ?
Cr3 O9 C21 O10 38.9(7) . . . . ?
Cr3 O9 C21 C22 -138.7(4) . . . . ?
O10 C21 C22 C25 144.9(5) . . . . ?
O9 C21 C22 C25 -37.4(7) . . . . ?
O10 C21 C22 C23 21.0(7) . . . . ?
O9 C21 C22 C23 -161.3(5) . . . . ?
O10 C21 C22 C24 -96.3(5) . . . . ?
O9 C21 C22 C24 81.4(5) . . . . ?
Co4 O12 C26 O11 12.7(7) . . . . ?
Co4 O12 C26 C27 -164.7(3) . . . . ?
Cr3 O11 C26 O12 -18.0(8) . . . . ?
Cr3 O11 C26 C27 159.5(4) . . . . ?
O12 C26 C27 C30 -27.3(6) . . . . ?
O11 C26 C27 C30 155.0(5) . . . . ?
O12 C26 C27 C28 -149.3(5) . . . . ?
O11 C26 C27 C28 33.0(7) . . . . ?
O12 C26 C27 C29 91.0(7) . . . . ?
O11 C26 C27 C29 -86.7(7) . . . . ?
Co4 O13 C31 O14 22.5(8) . . . . ?
Co4 O13 C31 C32 -157.1(4) . . . . ?
Cr5 O14 C31 O13 9.3(7) . . . . ?
Cr5 O14 C31 C32 -171.1(3) . . . . ?
O13 C31 C32 C33 -129.6(6) . . . . ?
O14 C31 C32 C33 50.8(7) . . . . ?
O13 C31 C32 C34 109.8(6) . . . . ?
O14 C31 C32 C34 -69.8(6) . . . . ?
O13 C31 C32 C35 -8.8(8) . . . . ?
O14 C31 C32 C35 171.5(5) . . . . ?
Co4 O15 C36 O16 40.9(7) . . . . ?
Co4 O15 C36 C37 -139.0(4) . . . . ?
Cr5 O16 C36 O15 -8.9(8) . . . . ?
Cr5 O16 C36 C37 171.0(4) . . . . ?
O15 C36 C37 C40 -175.8(10) . . . . ?
O16 C36 C37 C40 4.4(12) . . . . ?
O15 C36 C37 C39 -48.7(9) . . . . ?
O16 C36 C37 C39 131.4(8) . . . . ?
O15 C36 C37 C38 63.3(9) . . . . ?
O16 C36 C37 C38 -116.6(8) . . . . ?
Cr5 O17 C41 O18 -17.0(7) . . . . ?
Cr5 O17 C41 C42 160.2(4) . . . . ?
Cr6 O18 C41 O17 -15.9(7) . . . . ?
Cr6 O18 C41 C42 166.8(4) . . . . ?
O17 C41 C42 C44 47.5(9) . . . . ?
O18 C41 C42 C44 -135.1(8) . . . . ?
O17 C41 C42 C43 174.8(5) . . . . ?
O18 C41 C42 C43 -7.8(7) . . . . ?
O17 C41 C42 C45 -68.8(6) . . . . ?
O18 C41 C42 C45 108.7(6) . . . . ?
Cr5 O19 C46 O20 -24.8(8) . . . . ?
Cr5 O19 C46 C47 156.1(4) . . . . ?
Cr6 O20 C46 O19 -9.7(8) . . . . ?
Cr6 O20 C46 C47 169.4(4) . . . . ?
O19 C46 C47 C50 120.5(6) . . . . ?
O20 C46 C47 C50 -58.7(7) . . . . ?
O19 C46 C47 C48 -1.1(7) . . . . ?
O20 C46 C47 C48 179.7(5) . . . . ?
O19 C46 C47 C49 -121.2(5) . . . . ?
O20 C46 C47 C49 59.6(6) . . . . ?
Cr7 O22 C51 O21 15.0(8) . . . . ?
Cr7 O22 C51 C52 -166.2(4) . . . . ?
Cr6 O21 C51 O22 12.1(8) . . . . ?
Cr6 O21 C51 C52 -166.7(4) . . . . ?
O22 C51 C52 C53 0.5(7) . . . . ?
O21 C51 C52 C53 179.4(5) . . . . ?
O22 C51 C52 C54 -120.7(5) . . . . ?
O21 C51 C52 C54 58.2(6) . . . . ?
O22 C51 C52 C55 122.3(6) . . . . ?
O21 C51 C52 C55 -58.8(6) . . . . ?
Cr6 O23 C56 O24 13.3(7) . . . . ?
Cr6 O23 C56 C57 -163.1(4) . . . . ?
Cr7 O24 C56 O23 9.0(8) . . . . ?
Cr7 O24 C56 C57 -174.6(4) . . . . ?
O23 C56 C57 C59 -19.6(8) . . . . ?
O24 C56 C57 C59 163.7(6) . . . . ?
O23 C56 C57 C60 -139.8(5) . . . . ?
O24 C56 C57 C60 43.6(7) . . . . ?
O23 C56 C57 C58 102.0(7) . . . . ?
O24 C56 C57 C58 -74.6(8) . . . . ?
Cr7 O25 C61 O26 12.0(7) . . . . ?
Cr7 O25 C61 C62 -164.7(4) . . . . ?
Cr8 O26 C61 O25 -26.7(8) . . . . ?
Cr8 O26 C61 C62 150.1(4) . . . . ?
O25 C61 C62 C65 -31.8(7) . . . . ?
O26 C61 C62 C65 151.2(5) . . . . ?
O25 C61 C62 C63 -154.8(6) . . . . ?
O26 C61 C62 C63 28.2(7) . . . . ?
O25 C61 C62 C64 87.5(7) . . . . ?
O26 C61 C62 C64 -89.5(7) . . . . ?
Cr8 O28 C66 O27 7.0(9) . . . . ?
Cr8 O28 C66 C67 -170.8(4) . . . . ?
Cr7 O27 C66 O28 -24.1(8) . . . . ?
Cr7 O27 C66 C67 153.8(4) . . . . ?
O28 C66 C67 C70 -26.5(8) . . . . ?
O27 C66 C67 C70 155.5(7) . . . . ?
O28 C66 C67 C69 102.4(7) . . . . ?
O27 C66 C67 C69 -75.6(7) . . . . ?
O28 C66 C67 C68 -147.6(6) . . . . ?
O27 C66 C67 C68 34.4(7) . . . . ?
Cr1 O30 C71 O29 0.2(9) . . . . ?
Cr1 O30 C71 C72 -176.3(4) . . . . ?
Cr8 O29 C71 O30 5.4(9) . . . . ?
Cr8 O29 C71 C72 -178.2(4) . . . . ?
O30 C71 C72 C75 -159.7(6) . . . . ?
O29 C71 C72 C75 23.6(8) . . . . ?
O30 C71 C72 C74 -38.0(7) . . . . ?
O29 C71 C72 C74 145.3(5) . . . . ?
O30 C71 C72 C73 79.2(7) . . . . ?
O29 C71 C72 C73 -97.5(7) . . . . ?
Cr1 O32 C76 O31 -6.6(8) . . . . ?
Cr1 O32 C76 C77 171.3(3) . . . . ?
Cr8 O31 C76 O32 15.1(8) . . . . ?
Cr8 O31 C76 C77 -162.8(4) . . . . ?
O32 C76 C77 C80 26.6(8) . . . . ?
O31 C76 C77 C80 -155.3(6) . . . . ?
O32 C76 C77 C79 148.8(5) . . . . ?
O31 C76 C77 C79 -33.2(7) . . . . ?
O32 C76 C77 C78 -96.8(6) . . . . ?
O31 C76 C77 C78 81.2(7) . . . . ?
C94 N1 C90 C91 49.2(10) . . . . ?
N1 C90 C91 C92 -39.8(13) . . . . ?
C90 C91 C92 C93 36.9(17) . . . . ?
C91 C92 C93 C94 -39.0(14) . . . . ?
C90 N1 C94 C93 -53.6(9) . . . . ?
C92 C93 C94 N1 46.4(10) . . . . ?
